data_7101724
loop_
_publ_author_name
'Sa\~nudo, E Carolina'
'Muryn, Christopher A'
'Helliwell, Madeleine A'
'Timco, Grigore A'
'Wernsdorfer, Wolfgang'
'Winpenny, Richard E P'

_publ_section_title
;
 Al, Ga and In heterometallic wheels and their by-products.
;
_journal_issue 8
_journal_name_full 'Chemical communications (Cambridge, England)'
_journal_page_first 801
_journal_page_last 803
_journal_paper_doi 10.1039/b613877b
_journal_year 2007
_chemical_formula_moiety 'C80 H144 Co F8 Ga7 O32, C6 H16 N '
_chemical_formula_sum 'C172 H320 Co2 F16 Ga14 N2 O64'
_chemical_formula_weight 2419.12
_chemical_name_systematic
;
?
;
_space_group_IT_number 2
_symmetry_cell_setting triclinic
_symmetry_space_group_name_Hall '-P 1'
_symmetry_space_group_name_H-M 'P -1'
_atom_sites_solution_hydrogens geom
_atom_sites_solution_primary direct
_atom_sites_solution_secondary difmap
_audit_creation_method
;
CrysAlis RED, Oxford Diffraction Ltd.,
Version 1.171.28cycle4 beta (release 11-11-2005 CrysAlis171 .NET)
(compiled Nov 11 2005,15:50:43)
;
_cell_angle_alpha 73.942(5)
_cell_angle_beta 73.998(5)
_cell_angle_gamma 75.933(0)
_cell_formula_units_Z 2
_cell_length_a 16.4095(12)
_cell_length_b 16.4309(12)
_cell_length_c 26.131(2)
_cell_measurement_reflns_used 1658
_cell_measurement_temperature 100(2)
_cell_measurement_theta_max 32.0010
_cell_measurement_theta_min 2.5574
_cell_volume 6401.38(90)
_computing_cell_refinement
;
CrysAlis RED, Oxford Diffraction Ltd.,
Version 1.171.28cycle4 beta (release 11-11-2005 CrysAlis171 .NET)
(compiled Nov 11 2005,15:50:43)
;
_computing_data_collection
;
CrysAlis CCD, Oxford Diffraction Ltd.,
Version 1.171.28cycle4 beta (release 11-11-2005 CrysAlis171 .NET)
(compiled Nov 11 2005,15:50:43)
;
_computing_data_reduction
;
CrysAlis RED, Oxford Diffraction Ltd.,
Version 1.171.28cycle4 beta (release 11-11-2005 CrysAlis171 .NET)
(compiled Nov 11 2005,15:50:43)
;
_computing_structure_refinement 'SHELXL-97 (Sheldrick, 1997)'
_computing_structure_solution 'SHELXS-97 (Sheldrick, 1990)'
_diffrn_ambient_temperature 100(2)
_diffrn_detector_area_resol_mean 8.3367
_diffrn_measured_fraction_theta_full 0.997
_diffrn_measured_fraction_theta_max 0.892
_diffrn_measurement_device_type 'Oxford Diffraction Excalibur'
_diffrn_measurement_method 'phi and omega'
_diffrn_radiation_monochromator graphite
_diffrn_radiation_source 'Enhance (Mo) X-ray Source'
_diffrn_radiation_type MoK\a
_diffrn_radiation_wavelength 0.71073
_diffrn_reflns_av_R_equivalents 0.1069
_diffrn_reflns_av_sigmaI/netI 0.6014
_diffrn_reflns_limit_h_max 23
_diffrn_reflns_limit_h_min -23
_diffrn_reflns_limit_k_max 23
_diffrn_reflns_limit_k_min -23
_diffrn_reflns_limit_l_max 26
_diffrn_reflns_limit_l_min -38
_diffrn_reflns_number 67004
_diffrn_reflns_theta_full 25.00
_diffrn_reflns_theta_max 32.00
_diffrn_reflns_theta_min 2.55
_exptl_absorpt_coefficient_mu 1.649
_exptl_absorpt_correction_T_max 0.82936
_exptl_absorpt_correction_T_min 0.79485
_exptl_absorpt_correction_type analytical
_exptl_absorpt_process_details
;
CrysAlis RED, Oxford Diffraction Ltd.,
Version 1.171.28cycle4 beta (release 11-11-2005 CrysAlis171 .NET)
(compiled Nov 11 2005,15:50:43)
Analytical numeric absorption correction using a multifaceted crystal
model based on expressions derived by R.C. Clark & J.S. Reid.
;
_exptl_crystal_colour pink
_exptl_crystal_density_diffrn 1.255
_exptl_crystal_density_method 'not measured'
_exptl_crystal_description plate
_exptl_crystal_F_000 2510
_exptl_crystal_size_max 0.29255
_exptl_crystal_size_mid 0.16164
_exptl_crystal_size_min 0.11677
_refine_diff_density_max 1.612
_refine_diff_density_min -0.611
_refine_diff_density_rms 0.145
_refine_ls_extinction_method none
_refine_ls_goodness_of_fit_ref 0.720
_refine_ls_hydrogen_treatment constr
_refine_ls_matrix_type full
_refine_ls_number_parameters 1496
_refine_ls_number_reflns 39632
_refine_ls_number_restraints 1421
_refine_ls_restrained_S_all 0.712
_refine_ls_R_factor_all 0.2973
_refine_ls_R_factor_gt 0.0763
_refine_ls_shift/su_max 0.028
_refine_ls_shift/su_mean 0.001
_refine_ls_structure_factor_coef Fsqd
_refine_ls_weighting_details 'calc w=1/[\s^2^(Fo^2^)+(0.0946P)^2^+0.0000P] where P=(Fo^2^+2Fc^2^)/3'
_refine_ls_weighting_scheme calc
_refine_ls_wR_factor_gt 0.1794
_refine_ls_wR_factor_ref 0.2193
_reflns_number_gt 9374
_reflns_number_total 39632
_reflns_threshold_expression >2sigma(I)
_cod_data_source_file b613877b.txt
_cod_data_source_block orepw316pp1b
_cod_depositor_comments
;
The following automatic conversions were performed:
'_symmetry_cell_setting' value 'Triclinic' changed to 'triclinic'
according to '/home/saulius/struct/CIF-dictionaries/cif_core.dic'
dictionary named 'cif_core.dic' version 2.4.1 from 2010-06-29.

Automatic conversion script
Id: cif_fix_enum 1527 2010-12-29 10:47:43Z saulius 
;
_cod_database_code 7101724

loop_
_symmetry_equiv_pos_as_xyz
'x, y, z'
'-x, -y, -z'

loop_
_atom_site_label
_atom_site_type_symbol
_atom_site_fract_x
_atom_site_fract_y
_atom_site_fract_z
_atom_site_U_iso_or_equiv
_atom_site_adp_type
_atom_site_occupancy
_atom_site_symmetry_multiplicity
_atom_site_calc_flag
_atom_site_refinement_flags
_atom_site_disorder_assembly
_atom_site_disorder_group
Ga1 Ga 1.00753(9) 0.24278(8) 0.33244(6) 0.0391(4) Uani 0.88 1 d P . .
Ga2 Ga 0.80058(8) 0.34651(8) 0.34879(4) 0.0331(3) Uani 0.88 1 d P . .
Ga3 Ga 0.70300(8) 0.55518(8) 0.33239(6) 0.0383(4) Uani 0.88 1 d P . .
Ga4 Ga 0.75758(8) 0.73496(8) 0.24356(6) 0.0397(3) Uani 0.88 1 d P . .
Ga5 Ga 0.95019(8) 0.79530(9) 0.18231(6) 0.0434(4) Uani 0.88 1 d P . .
Ga6 Ga 1.14887(8) 0.68353(8) 0.14341(4) 0.0343(3) Uani 0.88 1 d P . .
Ga7 Ga 1.25736(9) 0.48367(9) 0.18585(6) 0.0432(4) Uani 0.88 1 d P . .
Ga8 Ga 1.19414(8) 0.29356(8) 0.24800(6) 0.0422(3) Uani 0.88 1 d P . .
Co1 Co 1.00753(9) 0.24278(8) 0.33244(6) 0.0391(4) Uani 0.13 1 d P . .
Co2 Co 0.80058(8) 0.34651(8) 0.34879(4) 0.0331(3) Uani 0.13 1 d P . .
Co3 Co 0.70300(8) 0.55518(8) 0.33239(6) 0.0383(4) Uani 0.13 1 d P . .
Co4 Co 0.75758(8) 0.73496(8) 0.24356(6) 0.0397(3) Uani 0.13 1 d P . .
Co5 Co 0.95019(8) 0.79530(9) 0.18231(6) 0.0434(4) Uani 0.13 1 d P . .
Co6 Co 1.14887(8) 0.68353(8) 0.14341(4) 0.0343(3) Uani 0.13 1 d P . .
Co7 Co 1.25736(9) 0.48367(9) 0.18585(6) 0.0432(4) Uani 0.13 1 d P . .
Co8 Co 1.19414(8) 0.29356(8) 0.24800(6) 0.0422(3) Uani 0.13 1 d P . .
F1 F 0.9222(4) 0.3456(3) 0.3372(2) 0.0380(16) Uani 1 1 d . . .
F2 F 0.7884(3) 0.4627(3) 0.3056(2) 0.0243(13) Uani 1 1 d . . .
F3 F 0.7852(3) 0.6278(3) 0.2958(2) 0.0326(14) Uani 1 1 d . . .
F4 F 0.8749(4) 0.7099(4) 0.2032(2) 0.0371(15) Uani 1 1 d . . .
F5 F 1.0426(4) 0.6991(4) 0.1965(2) 0.0411(16) Uani 1 1 d . . .
F6 F 1.1507(3) 0.5634(3) 0.1674(2) 0.0315(15) Uani 1 1 d . . .
F7 F 1.1826(4) 0.4168(4) 0.2422(2) 0.0352(15) Uani 1 1 d . . .
F8 F 1.0679(4) 0.3102(3) 0.2661(2) 0.0318(14) Uani 1 1 d . . .
O1 O 0.9481(5) 0.2121(5) 0.2869(3) 0.057(2) Uani 1 1 d . . .
O2 O 0.8213(5) 0.3050(5) 0.2818(3) 0.054(2) Uani 1 1 d . . .
O3 O 0.9393(6) 0.1801(5) 0.3991(3) 0.061(2) Uani 1 1 d . A .
O4 O 0.8047(5) 0.2293(5) 0.3942(3) 0.069(3) Uani 1 1 d . A .
O5 O 0.7822(5) 0.3865(5) 0.4153(3) 0.052(2) Uani 1 1 d . . .
O6 O 0.7479(5) 0.5310(5) 0.3984(3) 0.050(2) Uani 1 1 d . . .
O7 O 0.6792(5) 0.3483(5) 0.3599(3) 0.054(2) Uani 1 1 d . . .
O8 O 0.6166(4) 0.4836(4) 0.3705(3) 0.061(3) Uani 1 1 d . . .
O9 O 0.6233(5) 0.6498(5) 0.3570(3) 0.055(2) Uani 1 1 d . B .
O10 O 0.6399(5) 0.7563(5) 0.2844(4) 0.076(3) Uani 1 1 d . B .
O11 O 0.6571(5) 0.5747(5) 0.2683(3) 0.056(2) Uani 1 1 d . . .
O12 O 0.7228(5) 0.6714(5) 0.2012(3) 0.053(2) Uani 1 1 d . . .
O13 O 0.7911(6) 0.7952(5) 0.2882(3) 0.068(3) Uani 1 1 d . . .
O14 O 0.9283(5) 0.8036(5) 0.2598(3) 0.048(2) Uani 1 1 d . . .
O15 O 0.7337(5) 0.8428(5) 0.1917(3) 0.058(2) Uani 1 1 d . . .
O16 O 0.8557(5) 0.8918(5) 0.1671(4) 0.071(3) Uani 1 1 d . . .
O17 O 0.9707(5) 0.7853(5) 0.1066(3) 0.055(2) Uani 1 1 d . C .
O18 O 1.0850(5) 0.6818(6) 0.0907(3) 0.070(3) Uani 1 1 d . C .
O19 O 1.0294(6) 0.8767(5) 0.1607(4) 0.068(3) Uani 1 1 d . . .
O20 O 1.1424(5) 0.8078(6) 0.1161(3) 0.070(3) Uani 1 1 d . . .
O21 O 1.2088(5) 0.6842(5) 0.1985(3) 0.0470(19) Uani 1 1 d . . .
O22 O 1.2551(4) 0.5527(5) 0.2407(3) 0.0452(19) Uani 1 1 d . . .
O23 O 1.2548(5) 0.6680(5) 0.0893(3) 0.069(3) Uani 1 1 d . D .
O24 O 1.3349(5) 0.5541(5) 0.1300(4) 0.072(3) Uani 1 1 d . D .
O25 O 1.2594(5) 0.4224(5) 0.1301(3) 0.059(2) Uani 1 1 d . E .
O26 O 1.1900(5) 0.3108(5) 0.1708(3) 0.058(2) Uani 1 1 d . E .
O27 O 1.3603(5) 0.4029(6) 0.2041(4) 0.087(3) Uani 1 1 d . F .
O28 O 1.3207(5) 0.2733(6) 0.2298(3) 0.068(3) Uani 1 1 d . F .
O29 O 1.1999(5) 0.2730(5) 0.3243(3) 0.053(2) Uani 1 1 d . . .
O30 O 1.0659(5) 0.2748(5) 0.3771(3) 0.058(2) Uani 1 1 d . . .
O31 O 1.1992(5) 0.1714(5) 0.2577(4) 0.064(3) Uani 1 1 d . . .
O32 O 1.0906(6) 0.1396(5) 0.3246(4) 0.061(3) Uani 1 1 d . . .
C1 C 0.8812(14) 0.2478(11) 0.2652(7) 0.101(3) Uani 1 1 d U . .
C2 C 0.8672(12) 0.2067(10) 0.2221(6) 0.102(2) Uani 1 1 d U . .
C3 C 0.7922(11) 0.2453(9) 0.1993(5) 0.105(3) Uani 1 1 d U . .
H3A H 0.7410 0.2374 0.2274 0.158 Uiso 1 1 calc R . .
H3B H 0.7936 0.2184 0.1707 0.158 Uiso 1 1 calc R . .
H3C H 0.7921 0.3057 0.1847 0.158 Uiso 1 1 calc R . .
C4 C 0.9497(11) 0.2220(9) 0.1736(6) 0.106(3) Uani 1 1 d U . .
H4A H 0.9478 0.1985 0.1443 0.160 Uiso 1 1 calc R . .
H4B H 1.0010 0.1941 0.1867 0.160 Uiso 1 1 calc R . .
H4C H 0.9499 0.2827 0.1607 0.160 Uiso 1 1 calc R . .
C5 C 0.8759(10) 0.1092(8) 0.2458(6) 0.102(3) Uani 1 1 d U . .
H5A H 0.8272 0.0977 0.2753 0.152 Uiso 1 1 calc R . .
H5B H 0.9279 0.0883 0.2592 0.152 Uiso 1 1 calc R . .
H5C H 0.8782 0.0808 0.2178 0.152 Uiso 1 1 calc R . .
C6 C 0.8665(8) 0.1747(7) 0.4170(4) 0.066(2) Uani 1 1 d DU . .
C7 C 0.8444(10) 0.1054(10) 0.4651(7) 0.066(2) Uani 0.60 1 d PDU A 1
C8 C 0.7526(8) 0.1130(10) 0.4858(6) 0.067(2) Uani 0.60 1 d PDU A 1
H8A H 0.7258 0.1142 0.4572 0.100 Uiso 0.60 1 calc PR A 1
H8B H 0.7303 0.1652 0.4986 0.100 Uiso 0.60 1 calc PR A 1
H8C H 0.7405 0.0646 0.5154 0.100 Uiso 0.60 1 calc PR A 1
C9 C 0.8840(10) 0.1122(10) 0.5092(5) 0.067(2) Uani 0.60 1 d PDU A 1
H9A H 0.8608 0.1672 0.5185 0.101 Uiso 0.60 1 calc PR A 1
H9B H 0.9454 0.1066 0.4962 0.101 Uiso 0.60 1 calc PR A 1
H9C H 0.8710 0.0672 0.5410 0.101 Uiso 0.60 1 calc PR A 1
C10 C 0.8831(11) 0.0211(8) 0.4516(6) 0.067(2) Uani 0.60 1 d PDU A 1
H10A H 0.8586 0.0143 0.4240 0.101 Uiso 0.60 1 calc PR A 1
H10B H 0.8719 -0.0238 0.4837 0.101 Uiso 0.60 1 calc PR A 1
H10C H 0.9443 0.0178 0.4382 0.101 Uiso 0.60 1 calc PR A 1
C7B C 0.8257(14) 0.1016(16) 0.4651(11) 0.066(2) Uani 0.40 1 d PDU A 2
C8B C 0.7629(14) 0.1472(13) 0.5064(7) 0.066(2) Uani 0.40 1 d PDU A 2
H8BA H 0.7366 0.1059 0.5363 0.099 Uiso 0.40 1 calc PR A 2
H8BB H 0.7192 0.1871 0.4896 0.099 Uiso 0.40 1 calc PR A 2
H8BC H 0.7927 0.1778 0.5197 0.099 Uiso 0.40 1 calc PR A 2
C9B C 0.8995(13) 0.0449(13) 0.4886(9) 0.066(2) Uani 0.40 1 d PDU A 2
H9BA H 0.8788 -0.0010 0.5174 0.099 Uiso 0.40 1 calc PR A 2
H9BB H 0.9248 0.0783 0.5029 0.099 Uiso 0.40 1 calc PR A 2
H9BC H 0.9421 0.0213 0.4605 0.099 Uiso 0.40 1 calc PR A 2
C10B C 0.7854(16) 0.0559(13) 0.4406(8) 0.066(2) Uani 0.40 1 d PDU A 2
H10D H 0.7611 0.0107 0.4682 0.099 Uiso 0.40 1 calc PR A 2
H10E H 0.8281 0.0315 0.4128 0.099 Uiso 0.40 1 calc PR A 2
H10F H 0.7407 0.0955 0.4246 0.099 Uiso 0.40 1 calc PR A 2
C11 C 0.7717(8) 0.4576(10) 0.4266(5) 0.0616(18) Uani 1 1 d U . .
C12 C 0.7749(8) 0.4549(8) 0.4875(5) 0.0626(17) Uani 1 1 d U . .
C13 C 0.8599(8) 0.3919(8) 0.4966(4) 0.0663(19) Uani 1 1 d U . .
H13A H 0.8666 0.3872 0.5327 0.099 Uiso 1 1 calc R . .
H13B H 0.9079 0.4133 0.4702 0.099 Uiso 1 1 calc R . .
H13C H 0.8577 0.3362 0.4925 0.099 Uiso 1 1 calc R . .
C14 C 0.7019(8) 0.4114(8) 0.5247(4) 0.064(2) Uani 1 1 d U . .
H14A H 0.7016 0.4079 0.5620 0.096 Uiso 1 1 calc R . .
H14B H 0.7097 0.3545 0.5190 0.096 Uiso 1 1 calc R . .
H14C H 0.6482 0.4443 0.5167 0.096 Uiso 1 1 calc R . .
C15 C 0.7698(8) 0.5408(8) 0.4952(5) 0.0624(19) Uani 1 1 d U . .
H15A H 0.7729 0.5368 0.5320 0.094 Uiso 1 1 calc R . .
H15B H 0.7163 0.5763 0.4885 0.094 Uiso 1 1 calc R . .
H15C H 0.8170 0.5658 0.4702 0.094 Uiso 1 1 calc R . .
C16 C 0.6178(10) 0.4045(11) 0.3715(6) 0.085(2) Uani 1 1 d U . .
C17 C 0.5270(9) 0.3778(10) 0.3998(6) 0.086(2) Uani 1 1 d U . .
C18 C 0.5318(8) 0.2843(9) 0.4050(6) 0.088(2) Uani 1 1 d U . .
H18A H 0.4759 0.2696 0.4218 0.132 Uiso 1 1 calc R . .
H18B H 0.5718 0.2514 0.4272 0.132 Uiso 1 1 calc R . .
H18C H 0.5509 0.2716 0.3694 0.132 Uiso 1 1 calc R . .
C19 C 0.5094(8) 0.3933(9) 0.4601(5) 0.089(2) Uani 1 1 d U . .
H19A H 0.4548 0.3784 0.4808 0.133 Uiso 1 1 calc R . .
H19B H 0.5085 0.4528 0.4578 0.133 Uiso 1 1 calc R . .
H19C H 0.5543 0.3580 0.4777 0.133 Uiso 1 1 calc R . .
C20 C 0.4578(8) 0.4342(9) 0.3761(6) 0.087(2) Uani 1 1 d U . .
H20A H 0.4046 0.4144 0.3945 0.130 Uiso 1 1 calc R . .
H20B H 0.4696 0.4341 0.3380 0.130 Uiso 1 1 calc R . .
H20C H 0.4534 0.4917 0.3800 0.130 Uiso 1 1 calc R . .
C21 C 0.5986(6) 0.7250(6) 0.3313(4) 0.0467(17) Uani 1 1 d DU . .
C22 C 0.5201(11) 0.7804(10) 0.3587(6) 0.0471(17) Uani 0.60 1 d PDU B 1
C23 C 0.5340(9) 0.7844(9) 0.4134(5) 0.0474(18) Uani 0.60 1 d PDU B 1
H23A H 0.5830 0.8109 0.4071 0.071 Uiso 0.60 1 calc PR B 1
H23B H 0.5439 0.7272 0.4355 0.071 Uiso 0.60 1 calc PR B 1
H23C H 0.4837 0.8177 0.4320 0.071 Uiso 0.60 1 calc PR B 1
C24 C 0.5076(9) 0.8711(7) 0.3240(5) 0.0478(19) Uani 0.60 1 d PDU B 1
H24A H 0.5580 0.8954 0.3181 0.072 Uiso 0.60 1 calc PR B 1
H24B H 0.4584 0.9057 0.3425 0.072 Uiso 0.60 1 calc PR B 1
H24C H 0.4987 0.8699 0.2895 0.072 Uiso 0.60 1 calc PR B 1
C25 C 0.4410(7) 0.7416(8) 0.3686(6) 0.0478(18) Uani 0.60 1 d PDU B 1
H25A H 0.3913 0.7775 0.3856 0.072 Uiso 0.60 1 calc PR B 1
H25B H 0.4482 0.6852 0.3920 0.072 Uiso 0.60 1 calc PR B 1
H25C H 0.4331 0.7375 0.3343 0.072 Uiso 0.60 1 calc PR B 1
C22B C 0.5154(19) 0.7785(15) 0.3588(9) 0.0471(17) Uani 0.40 1 d PDU B 2
C23B C 0.5380(12) 0.8207(13) 0.3963(8) 0.0473(18) Uani 0.40 1 d PDU B 2
H23D H 0.4867 0.8540 0.4140 0.071 Uiso 0.40 1 calc PR B 2
H23E H 0.5784 0.8578 0.3754 0.071 Uiso 0.40 1 calc PR B 2
H23F H 0.5633 0.7772 0.4234 0.071 Uiso 0.40 1 calc PR B 2
C24B C 0.4769(12) 0.8458(12) 0.3152(8) 0.0476(19) Uani 0.40 1 d PDU B 2
H24D H 0.4252 0.8796 0.3320 0.071 Uiso 0.40 1 calc PR B 2
H24E H 0.4635 0.8180 0.2915 0.071 Uiso 0.40 1 calc PR B 2
H24F H 0.5176 0.8826 0.2943 0.071 Uiso 0.40 1 calc PR B 2
C25B C 0.4528(11) 0.7182(12) 0.3918(8) 0.0475(18) Uani 0.40 1 d PDU B 2
H25D H 0.4009 0.7505 0.4095 0.071 Uiso 0.40 1 calc PR B 2
H25E H 0.4786 0.6751 0.4188 0.071 Uiso 0.40 1 calc PR B 2
H25F H 0.4394 0.6909 0.3678 0.071 Uiso 0.40 1 calc PR B 2
C26 C 0.6788(10) 0.6106(14) 0.2208(7) 0.103(3) Uani 1 1 d U . .
C27 C 0.6367(9) 0.5983(12) 0.1788(6) 0.104(3) Uani 1 1 d U . .
C28 C 0.6654(9) 0.4962(11) 0.1800(6) 0.106(3) Uani 1 1 d U . .
H28A H 0.6417 0.4827 0.1543 0.160 Uiso 1 1 calc R . .
H28B H 0.6443 0.4637 0.2161 0.160 Uiso 1 1 calc R . .
H28C H 0.7272 0.4817 0.1705 0.160 Uiso 1 1 calc R . .
C29 C 0.5470(9) 0.5954(11) 0.1992(5) 0.106(3) Uani 1 1 d U . .
H29A H 0.5155 0.6521 0.2019 0.158 Uiso 1 1 calc R . .
H29B H 0.5383 0.5573 0.2347 0.158 Uiso 1 1 calc R . .
H29C H 0.5268 0.5749 0.1748 0.158 Uiso 1 1 calc R . .
C30 C 0.6740(9) 0.6302(11) 0.1229(5) 0.105(3) Uani 1 1 d U . .
H30A H 0.6607 0.6919 0.1143 0.158 Uiso 1 1 calc R . .
H30B H 0.6510 0.6085 0.1003 0.158 Uiso 1 1 calc R . .
H30C H 0.7354 0.6116 0.1163 0.158 Uiso 1 1 calc R . .
C31 C 0.8645(11) 0.8104(10) 0.2908(7) 0.081(2) Uani 1 1 d U . .
C32 C 0.8510(9) 0.8336(9) 0.3476(6) 0.082(2) Uani 1 1 d U . .
C33 C 0.9316(8) 0.8484(9) 0.3508(6) 0.083(2) Uani 1 1 d U . .
H33A H 0.9252 0.8634 0.3849 0.124 Uiso 1 1 calc R . .
H33B H 0.9495 0.8945 0.3211 0.124 Uiso 1 1 calc R . .
H33C H 0.9742 0.7970 0.3487 0.124 Uiso 1 1 calc R . .
C34 C 0.7794(8) 0.9149(8) 0.3475(5) 0.082(2) Uani 1 1 d U . .
H34A H 0.7689 0.9329 0.3810 0.123 Uiso 1 1 calc R . .
H34B H 0.7275 0.9017 0.3441 0.123 Uiso 1 1 calc R . .
H34C H 0.7975 0.9603 0.3172 0.123 Uiso 1 1 calc R . .
C35 C 0.8200(8) 0.7634(8) 0.3958(5) 0.085(2) Uani 1 1 d U . .
H35A H 0.8131 0.7807 0.4292 0.128 Uiso 1 1 calc R . .
H35B H 0.8615 0.7111 0.3952 0.128 Uiso 1 1 calc R . .
H35C H 0.7657 0.7542 0.3934 0.128 Uiso 1 1 calc R . .
C36 C 0.7785(10) 0.9002(9) 0.1680(6) 0.070(2) Uani 1 1 d U . .
C37 C 0.7370(9) 0.9875(8) 0.1406(6) 0.0714(19) Uani 1 1 d U . .
C38 C 0.6901(8) 0.9729(8) 0.1017(5) 0.074(2) Uani 1 1 d U . .
H38A H 0.6621 1.0274 0.0836 0.111 Uiso 1 1 calc R . .
H38B H 0.6478 0.9377 0.1221 0.111 Uiso 1 1 calc R . .
H38C H 0.7309 0.9446 0.0750 0.111 Uiso 1 1 calc R . .
C39 C 0.6689(8) 1.0218(8) 0.1820(5) 0.077(2) Uani 1 1 d U . .
H39A H 0.6937 1.0343 0.2076 0.115 Uiso 1 1 calc R . .
H39B H 0.6323 0.9802 0.2008 0.115 Uiso 1 1 calc R . .
H39C H 0.6356 1.0737 0.1649 0.115 Uiso 1 1 calc R . .
C40 C 0.7927(8) 1.0515(8) 0.1130(5) 0.072(2) Uani 1 1 d U . .
H40A H 0.8182 1.0620 0.1390 0.107 Uiso 1 1 calc R . .
H40B H 0.7590 1.1042 0.0971 0.107 Uiso 1 1 calc R . .
H40C H 0.8373 1.0303 0.0848 0.107 Uiso 1 1 calc R . .
C41 C 1.0189(8) 0.7375(7) 0.0788(4) 0.068(2) Uani 1 1 d DU . .
C42 C 1.0352(19) 0.737(2) 0.0185(9) 0.068(2) Uani 0.20 1 d PDU C 1
C43 C 1.075(3) 0.650(2) 0.0088(14) 0.069(2) Uani 0.20 1 d PDU C 1
H43A H 1.0828 0.6513 -0.0291 0.103 Uiso 0.20 1 calc PR C 1
H43B H 1.0381 0.6101 0.0306 0.103 Uiso 0.20 1 calc PR C 1
H43C H 1.1299 0.6330 0.0187 0.103 Uiso 0.20 1 calc PR C 1
C44 C 1.095(3) 0.801(3) -0.0140(10) 0.069(2) Uani 0.20 1 d PDU C 1
H44A H 1.1075 0.8011 -0.0521 0.103 Uiso 0.20 1 calc PR C 1
H44B H 1.1473 0.7856 -0.0014 0.103 Uiso 0.20 1 calc PR C 1
H44C H 1.0666 0.8581 -0.0090 0.103 Uiso 0.20 1 calc PR C 1
C45 C 0.950(2) 0.768(3) 0.0009(13) 0.068(2) Uani 0.20 1 d PDU C 1
H45A H 0.9581 0.7648 -0.0363 0.103 Uiso 0.20 1 calc PR C 1
H45B H 0.9282 0.8272 0.0038 0.103 Uiso 0.20 1 calc PR C 1
H45C H 0.9088 0.7333 0.0240 0.103 Uiso 0.20 1 calc PR C 1
C42B C 1.0007(8) 0.7493(8) 0.0213(6) 0.068(2) Uani 0.80 1 d PDU C 2
C43B C 1.0314(9) 0.6719(7) 0.0011(5) 0.069(2) Uani 0.80 1 d PDU C 2
H43D H 1.0199 0.6822 -0.0344 0.104 Uiso 0.80 1 calc PR C 2
H43E H 1.0024 0.6270 0.0256 0.104 Uiso 0.80 1 calc PR C 2
H43F H 1.0923 0.6548 -0.0013 0.104 Uiso 0.80 1 calc PR C 2
C44B C 1.0487(8) 0.8239(8) -0.0165(4) 0.069(2) Uani 0.80 1 d PDU C 2
H44D H 1.0404 0.8347 -0.0529 0.103 Uiso 0.80 1 calc PR C 2
H44E H 1.1091 0.8074 -0.0170 0.103 Uiso 0.80 1 calc PR C 2
H44F H 1.0259 0.8752 -0.0026 0.103 Uiso 0.80 1 calc PR C 2
C45B C 0.9041(7) 0.7836(8) 0.0260(5) 0.069(2) Uani 0.80 1 d PDU C 2
H45D H 0.8905 0.7926 -0.0088 0.103 Uiso 0.80 1 calc PR C 2
H45E H 0.8891 0.8372 0.0374 0.103 Uiso 0.80 1 calc PR C 2
H45F H 0.8721 0.7426 0.0525 0.103 Uiso 0.80 1 calc PR C 2
C46 C 1.1030(11) 0.8755(9) 0.1300(6) 0.0652(19) Uani 1 1 d U . .
C47 C 1.1381(9) 0.9543(8) 0.1081(5) 0.0663(18) Uani 1 1 d U . .
C48 C 1.2283(8) 0.9322(7) 0.1244(5) 0.069(2) Uani 1 1 d U . .
H48A H 1.2640 0.8851 0.1093 0.103 Uiso 1 1 calc R . .
H48B H 1.2197 0.9166 0.1635 0.103 Uiso 1 1 calc R . .
H48C H 1.2558 0.9817 0.1104 0.103 Uiso 1 1 calc R . .
C49 C 1.1594(8) 0.9719(8) 0.0468(5) 0.070(2) Uani 1 1 d U . .
H49A H 1.1070 0.9862 0.0340 0.105 Uiso 1 1 calc R . .
H49B H 1.1946 0.9216 0.0351 0.105 Uiso 1 1 calc R . .
H49C H 1.1900 1.0192 0.0322 0.105 Uiso 1 1 calc R . .
C50 C 1.0802(8) 1.0273(8) 0.1288(5) 0.068(2) Uani 1 1 d U . .
H50A H 1.0269 1.0385 0.1174 0.102 Uiso 1 1 calc R . .
H50B H 1.1068 1.0773 0.1146 0.102 Uiso 1 1 calc R . .
H50C H 1.0690 1.0137 0.1680 0.102 Uiso 1 1 calc R . .
C51 C 1.2410(10) 0.6293(10) 0.2316(5) 0.0663(18) Uani 1 1 d U . .
C52 C 1.2584(9) 0.6696(8) 0.2780(5) 0.0677(18) Uani 1 1 d U . .
C53 C 1.2995(8) 0.6014(8) 0.3155(5) 0.069(2) Uani 1 1 d U . .
H53A H 1.3091 0.6245 0.3429 0.104 Uiso 1 1 calc R . .
H53B H 1.3538 0.5751 0.2961 0.104 Uiso 1 1 calc R . .
H53C H 1.2633 0.5591 0.3327 0.104 Uiso 1 1 calc R . .
C54 C 1.1779(9) 0.7139(8) 0.3052(4) 0.072(2) Uani 1 1 d U . .
H54A H 1.1879 0.7362 0.3328 0.108 Uiso 1 1 calc R . .
H54B H 1.1384 0.6745 0.3219 0.108 Uiso 1 1 calc R . .
H54C H 1.1539 0.7606 0.2791 0.108 Uiso 1 1 calc R . .
C55 C 1.3165(8) 0.7377(7) 0.2471(5) 0.068(2) Uani 1 1 d U . .
H55A H 1.3285 0.7624 0.2729 0.102 Uiso 1 1 calc R . .
H55B H 1.2873 0.7821 0.2223 0.102 Uiso 1 1 calc R . .
H55C H 1.3696 0.7106 0.2270 0.102 Uiso 1 1 calc R . .
C56 C 1.3232(7) 0.6194(8) 0.0902(4) 0.070(2) Uani 1 1 d DU . .
C57 C 1.4018(9) 0.6411(9) 0.0485(6) 0.070(2) Uani 0.75 1 d PDU D 1
C58 C 1.4228(8) 0.7189(8) 0.0559(6) 0.071(2) Uani 0.75 1 d PDU D 1
H58A H 1.3763 0.7664 0.0504 0.107 Uiso 0.75 1 calc PR D 1
H58B H 1.4746 0.7321 0.0299 0.107 Uiso 0.75 1 calc PR D 1
H58C H 1.4312 0.7088 0.0922 0.107 Uiso 0.75 1 calc PR D 1
C59 C 1.4754(7) 0.5673(8) 0.0562(5) 0.070(2) Uani 0.75 1 d PDU D 1
H59A H 1.5265 0.5810 0.0295 0.106 Uiso 0.75 1 calc PR D 1
H59B H 1.4617 0.5165 0.0518 0.106 Uiso 0.75 1 calc PR D 1
H59C H 1.4852 0.5574 0.0921 0.106 Uiso 0.75 1 calc PR D 1
C60 C 1.3868(8) 0.6551(10) -0.0065(4) 0.072(2) Uani 0.75 1 d PDU D 1
H60A H 1.3406 0.7030 -0.0119 0.107 Uiso 0.75 1 calc PR D 1
H60B H 1.3718 0.6044 -0.0101 0.107 Uiso 0.75 1 calc PR D 1
H60C H 1.4383 0.6672 -0.0333 0.107 Uiso 0.75 1 calc PR D 1
C57B C 1.394(3) 0.6463(19) 0.0404(18) 0.071(2) Uani 0.25 1 d PDU D 2
C58B C 1.363(2) 0.7349(19) 0.0096(13) 0.071(2) Uani 0.25 1 d PDU D 2
H58D H 1.3662 0.7767 0.0280 0.106 Uiso 0.25 1 calc PR D 2
H58E H 1.3039 0.7399 0.0079 0.106 Uiso 0.25 1 calc PR D 2
H58F H 1.3979 0.7451 -0.0267 0.106 Uiso 0.25 1 calc PR D 2
C59B C 1.4732(15) 0.643(3) 0.0586(13) 0.071(2) Uani 0.25 1 d PDU D 2
H59D H 1.4591 0.6758 0.0862 0.106 Uiso 0.25 1 calc PR D 2
H59E H 1.5150 0.6674 0.0280 0.106 Uiso 0.25 1 calc PR D 2
H59F H 1.4965 0.5845 0.0733 0.106 Uiso 0.25 1 calc PR D 2
C60B C 1.412(2) 0.583(2) 0.0040(12) 0.071(2) Uani 0.25 1 d PDU D 2
H60D H 1.4536 0.6008 -0.0289 0.106 Uiso 0.25 1 calc PR D 2
H60E H 1.3598 0.5816 -0.0051 0.106 Uiso 0.25 1 calc PR D 2
H60F H 1.4347 0.5266 0.0229 0.106 Uiso 0.25 1 calc PR D 2
C61 C 1.2259(7) 0.3614(8) 0.1294(4) 0.060(2) Uani 1 1 d DU . .
C62 C 1.2394(11) 0.3488(11) 0.0731(7) 0.060(2) Uani 0.50 1 d PDU E 1
C63 C 1.3334(9) 0.3098(13) 0.0550(6) 0.061(2) Uani 0.50 1 d PDU E 1
H63A H 1.3472 0.2563 0.0802 0.092 Uiso 0.50 1 calc PR E 1
H63B H 1.3690 0.3488 0.0542 0.092 Uiso 0.50 1 calc PR E 1
H63C H 1.3436 0.2995 0.0192 0.092 Uiso 0.50 1 calc PR E 1
C64 C 1.1843(11) 0.2898(12) 0.0732(7) 0.061(2) Uani 0.50 1 d PDU E 1
H64A H 1.1249 0.3141 0.0854 0.091 Uiso 0.50 1 calc PR E 1
H64B H 1.1985 0.2353 0.0974 0.091 Uiso 0.50 1 calc PR E 1
H64C H 1.1936 0.2816 0.0369 0.091 Uiso 0.50 1 calc PR E 1
C65 C 1.2203(12) 0.4329(10) 0.0350(6) 0.061(2) Uani 0.50 1 d PDU E 1
H65A H 1.1609 0.4584 0.0461 0.092 Uiso 0.50 1 calc PR E 1
H65B H 1.2309 0.4243 -0.0014 0.092 Uiso 0.50 1 calc PR E 1
H65C H 1.2566 0.4704 0.0355 0.092 Uiso 0.50 1 calc PR E 1
C62B C 1.2296(11) 0.3354(12) 0.0765(9) 0.060(2) Uani 0.50 1 d PDU E 2
C63B C 1.3187(9) 0.3424(13) 0.0389(6) 0.061(2) Uani 0.50 1 d PDU E 2
H63D H 1.3224 0.3248 0.0060 0.092 Uiso 0.50 1 calc PR E 2
H63E H 1.3623 0.3057 0.0571 0.092 Uiso 0.50 1 calc PR E 2
H63F H 1.3272 0.4009 0.0298 0.092 Uiso 0.50 1 calc PR E 2
C64B C 1.2157(12) 0.2424(10) 0.0904(7) 0.061(2) Uani 0.50 1 d PDU E 2
H64D H 1.2194 0.2255 0.0573 0.091 Uiso 0.50 1 calc PR E 2
H64E H 1.1598 0.2380 0.1139 0.091 Uiso 0.50 1 calc PR E 2
H64F H 1.2592 0.2053 0.1086 0.091 Uiso 0.50 1 calc PR E 2
C65B C 1.1610(10) 0.3942(12) 0.0484(6) 0.061(2) Uani 0.50 1 d PDU E 2
H65D H 1.1640 0.3775 0.0154 0.092 Uiso 0.50 1 calc PR E 2
H65E H 1.1699 0.4525 0.0398 0.092 Uiso 0.50 1 calc PR E 2
H65F H 1.1052 0.3899 0.0722 0.092 Uiso 0.50 1 calc PR E 2
C66 C 1.3763(6) 0.3263(8) 0.2180(5) 0.065(2) Uani 1 1 d DU . .
C67 C 1.4667(10) 0.2840(11) 0.2205(6) 0.065(2) Uani 0.60 1 d PDU F 1
C68 C 1.4995(9) 0.3218(10) 0.2556(7) 0.066(2) Uani 0.60 1 d PDU F 1
H68A H 1.4970 0.3825 0.2408 0.098 Uiso 0.60 1 calc PR F 1
H68B H 1.5581 0.2945 0.2565 0.098 Uiso 0.60 1 calc PR F 1
H68C H 1.4644 0.3124 0.2921 0.098 Uiso 0.60 1 calc PR F 1
C69 C 1.5229(8) 0.2963(11) 0.1639(5) 0.066(2) Uani 0.60 1 d PDU F 1
H69A H 1.5192 0.3567 0.1476 0.099 Uiso 0.60 1 calc PR F 1
H69B H 1.5039 0.2693 0.1421 0.099 Uiso 0.60 1 calc PR F 1
H69C H 1.5815 0.2708 0.1657 0.099 Uiso 0.60 1 calc PR F 1
C70 C 1.4712(9) 0.1883(8) 0.2453(7) 0.066(2) Uani 0.60 1 d PDU F 1
H70A H 1.4372 0.1800 0.2820 0.098 Uiso 0.60 1 calc PR F 1
H70B H 1.5300 0.1614 0.2455 0.098 Uiso 0.60 1 calc PR F 1
H70C H 1.4492 0.1632 0.2240 0.098 Uiso 0.60 1 calc PR F 1
C67B C 1.4719(19) 0.2816(15) 0.2070(8) 0.065(2) Uani 0.40 1 d PDU F 2
C68B C 1.5280(11) 0.3477(13) 0.1962(11) 0.066(2) Uani 0.40 1 d PDU F 2
H68D H 1.5876 0.3214 0.1870 0.099 Uiso 0.40 1 calc PR F 2
H68E H 1.5177 0.3696 0.2284 0.099 Uiso 0.40 1 calc PR F 2
H68F H 1.5145 0.3942 0.1664 0.099 Uiso 0.40 1 calc PR F 2
C69B C 1.4912(13) 0.2404(16) 0.1599(9) 0.066(2) Uani 0.40 1 d PDU F 2
H69D H 1.5511 0.2144 0.1525 0.099 Uiso 0.40 1 calc PR F 2
H69E H 1.4786 0.2832 0.1283 0.099 Uiso 0.40 1 calc PR F 2
H69F H 1.4565 0.1970 0.1685 0.099 Uiso 0.40 1 calc PR F 2
C70B C 1.4854(12) 0.2137(13) 0.2592(8) 0.066(2) Uani 0.40 1 d PDU F 2
H70D H 1.5439 0.1833 0.2535 0.098 Uiso 0.40 1 calc PR F 2
H70E H 1.4470 0.1737 0.2676 0.098 Uiso 0.40 1 calc PR F 2
H70F H 1.4738 0.2415 0.2889 0.098 Uiso 0.40 1 calc PR F 2
C71 C 1.1481(12) 0.2749(10) 0.3678(6) 0.083(2) Uani 1 1 d U . .
C72 C 1.1805(10) 0.2705(9) 0.4185(6) 0.084(2) Uani 1 1 d U . .
C73 C 1.2581(9) 0.3159(9) 0.4015(5) 0.085(2) Uani 1 1 d U . .
H73A H 1.2402 0.3762 0.3872 0.127 Uiso 1 1 calc R . .
H73B H 1.3013 0.2915 0.3739 0.127 Uiso 1 1 calc R . .
H73C H 1.2815 0.3084 0.4327 0.127 Uiso 1 1 calc R . .
C74 C 1.1997(10) 0.1729(9) 0.4440(5) 0.089(2) Uani 1 1 d U . .
H74A H 1.2206 0.1640 0.4764 0.133 Uiso 1 1 calc R . .
H74B H 1.2426 0.1445 0.4182 0.133 Uiso 1 1 calc R . .
H74C H 1.1479 0.1496 0.4533 0.133 Uiso 1 1 calc R . .
C75 C 1.1145(9) 0.3103(9) 0.4612(5) 0.088(2) Uani 1 1 d U . .
H75A H 1.1012 0.3714 0.4475 0.131 Uiso 1 1 calc R . .
H75B H 1.1368 0.2986 0.4933 0.131 Uiso 1 1 calc R . .
H75C H 1.0631 0.2863 0.4702 0.131 Uiso 1 1 calc R . .
C76 C 1.1608(15) 0.1188(11) 0.2894(9) 0.117(3) Uani 1 1 d U . .
C77 C 1.1972(13) 0.0274(11) 0.2971(9) 0.119(3) Uani 1 1 d U . .
C78 C 1.2414(11) 0.0025(9) 0.3454(7) 0.122(3) Uani 1 1 d U . .
H78A H 1.1989 0.0096 0.3782 0.183 Uiso 1 1 calc R . .
H78B H 1.2827 0.0389 0.3386 0.183 Uiso 1 1 calc R . .
H78C H 1.2701 -0.0564 0.3495 0.183 Uiso 1 1 calc R . .
C79 C 1.2702(11) 0.0057(9) 0.2507(7) 0.122(3) Uani 1 1 d U . .
H79A H 1.2491 0.0193 0.2180 0.182 Uiso 1 1 calc R . .
H79B H 1.2940 -0.0546 0.2592 0.182 Uiso 1 1 calc R . .
H79C H 1.3141 0.0386 0.2453 0.182 Uiso 1 1 calc R . .
C80 C 1.1369(11) -0.0242(9) 0.3060(7) 0.122(3) Uani 1 1 d U . .
H80A H 1.1112 -0.0090 0.2750 0.182 Uiso 1 1 calc R . .
H80B H 1.0930 -0.0158 0.3380 0.182 Uiso 1 1 calc R . .
H80C H 1.1648 -0.0835 0.3112 0.182 Uiso 1 1 calc R . .
C4A C 0.9895(17) 0.531(2) 0.2922(9) 0.063(2) Uani 0.60 1 d PDU G 1
H4A1 H 0.9315 0.5213 0.3107 0.075 Uiso 0.60 1 calc PR G 1
H4A2 H 0.9852 0.5925 0.2782 0.075 Uiso 0.60 1 calc PR G 1
C5A C 1.0363(13) 0.5093(12) 0.3342(7) 0.063(2) Uani 0.60 1 d PDU G 1
H5A1 H 1.0954 0.5147 0.3159 0.075 Uiso 0.60 1 calc PR G 1
H5A2 H 1.0367 0.4486 0.3506 0.075 Uiso 0.60 1 calc PR G 1
C6A C 1.0145(14) 0.5522(13) 0.3794(7) 0.063(2) Uani 0.60 1 d PDU G 1
H6AA H 1.0545 0.5264 0.4027 0.094 Uiso 0.60 1 calc PR G 1
H6AB H 0.9571 0.5463 0.4001 0.094 Uiso 0.60 1 calc PR G 1
H6AC H 1.0174 0.6122 0.3653 0.094 Uiso 0.60 1 calc PR G 1
N1A N 1.0106(11) 0.4959(11) 0.2466(7) 0.063(2) Uani 0.60 1 d PDU G 1
H1A1 H 1.0189 0.4386 0.2602 0.075 Uiso 0.60 1 calc PR G 1
H1A2 H 1.0632 0.5080 0.2291 0.075 Uiso 0.60 1 calc PR G 1
C1A C 0.9683(17) 0.5079(16) 0.2049(8) 0.063(2) Uani 0.60 1 d PDU G 1
H1A3 H 0.9529 0.5700 0.1938 0.075 Uiso 0.60 1 calc PR G 1
H1A4 H 0.9145 0.4881 0.2238 0.075 Uiso 0.60 1 calc PR G 1
C2A C 0.9915(12) 0.4792(13) 0.1534(7) 0.063(2) Uani 0.60 1 d PDU G 1
H2A1 H 1.0298 0.5163 0.1279 0.076 Uiso 0.60 1 calc PR G 1
H2A2 H 1.0263 0.4222 0.1605 0.076 Uiso 0.60 1 calc PR G 1
C3A C 0.9348(14) 0.4738(14) 0.1250(7) 0.062(2) Uani 0.60 1 d PDU G 1
H3AA H 0.9662 0.4512 0.0935 0.094 Uiso 0.60 1 calc PR G 1
H3AB H 0.9026 0.5301 0.1135 0.094 Uiso 0.60 1 calc PR G 1
H3AC H 0.8960 0.4364 0.1481 0.094 Uiso 0.60 1 calc PR G 1
C4B C 0.935(2) 0.548(2) 0.2697(13) 0.131(6) Uani 0.40 1 d PDU H 2
H4B1 H 0.8913 0.5148 0.2915 0.158 Uiso 0.40 1 calc PR H 2
H4B2 H 0.9090 0.6087 0.2645 0.158 Uiso 0.40 1 calc PR H 2
C1B C 0.957(2) 0.4678(18) 0.1967(14) 0.132(6) Uani 0.40 1 d PDU H 2
H1B1 H 0.9276 0.4237 0.2230 0.158 Uiso 0.40 1 calc PR H 2
H1B2 H 1.0131 0.4406 0.1790 0.158 Uiso 0.40 1 calc PR H 2
C2B C 0.9063(19) 0.517(2) 0.1566(13) 0.132(6) Uani 0.40 1 d PDU H 2
H2B1 H 0.8482 0.5043 0.1690 0.158 Uiso 0.40 1 calc PR H 2
H2B2 H 0.9029 0.5777 0.1524 0.158 Uiso 0.40 1 calc PR H 2
C6B C 0.970(2) 0.563(2) 0.3490(16) 0.131(7) Uani 0.40 1 d PDU H 2
H6BA H 1.0160 0.5512 0.3677 0.197 Uiso 0.40 1 calc PR H 2
H6BB H 0.9246 0.5330 0.3719 0.197 Uiso 0.40 1 calc PR H 2
H6BC H 0.9485 0.6233 0.3407 0.197 Uiso 0.40 1 calc PR H 2
N1B N 0.965(2) 0.528(2) 0.2219(13) 0.132(6) Uani 0.40 1 d PDU H 2
H1B3 H 1.0225 0.5204 0.2178 0.158 Uiso 0.40 1 calc PR H 2
H1B4 H 0.9512 0.5779 0.1986 0.158 Uiso 0.40 1 calc PR H 2
C5B C 1.003(2) 0.532(3) 0.2985(19) 0.131(6) Uani 0.40 1 d PDU H 2
H5BA H 1.0492 0.5617 0.2755 0.158 Uiso 0.40 1 calc PR H 2
H5BB H 1.0256 0.4711 0.3068 0.158 Uiso 0.40 1 calc PR H 2
C3B C 0.947(3) 0.493(2) 0.1050(13) 0.132(7) Uani 0.40 1 d PDU H 2
H3BA H 0.9143 0.5258 0.0782 0.198 Uiso 0.40 1 calc PR H 2
H3BB H 0.9480 0.4326 0.1091 0.198 Uiso 0.40 1 calc PR H 2
H3BC H 1.0044 0.5040 0.0933 0.198 Uiso 0.40 1 calc PR H 2

loop_
_atom_site_aniso_label
_atom_site_aniso_U_11
_atom_site_aniso_U_22
_atom_site_aniso_U_33
_atom_site_aniso_U_23
_atom_site_aniso_U_13
_atom_site_aniso_U_12
Ga1 0.0357(8) 0.0260(8) 0.0543(9) -0.0043(7) -0.0137(7) -0.0045(6)
Ga2 0.0372(8) 0.0239(7) 0.0305(6) -0.0026(6) 0.0007(6) -0.0048(5)
Ga3 0.0238(7) 0.0294(8) 0.0508(9) 0.0008(7) 0.0007(6) -0.0062(6)
Ga4 0.0265(7) 0.0265(7) 0.0477(8) 0.0036(6) 0.0077(6) -0.0030(5)
Ga5 0.0256(8) 0.0299(8) 0.0563(10) 0.0070(7) 0.0045(7) -0.0060(6)
Ga6 0.0255(7) 0.0385(8) 0.0283(6) 0.0019(6) 0.0024(6) -0.0066(5)
Ga7 0.0280(8) 0.0379(8) 0.0599(10) -0.0154(7) -0.0019(7) -0.0031(6)
Ga8 0.0351(8) 0.0385(8) 0.0475(8) -0.0110(7) -0.0077(7) 0.0037(5)
Co1 0.0357(8) 0.0260(8) 0.0543(9) -0.0043(7) -0.0137(7) -0.0045(6)
Co2 0.0372(8) 0.0239(7) 0.0305(6) -0.0026(6) 0.0007(6) -0.0048(5)
Co3 0.0238(7) 0.0294(8) 0.0508(9) 0.0008(7) 0.0007(6) -0.0062(6)
Co4 0.0265(7) 0.0265(7) 0.0477(8) 0.0036(6) 0.0077(6) -0.0030(5)
Co5 0.0256(8) 0.0299(8) 0.0563(10) 0.0070(7) 0.0045(7) -0.0060(6)
Co6 0.0255(7) 0.0385(8) 0.0283(6) 0.0019(6) 0.0024(6) -0.0066(5)
Co7 0.0280(8) 0.0379(8) 0.0599(10) -0.0154(7) -0.0019(7) -0.0031(6)
Co8 0.0351(8) 0.0385(8) 0.0475(8) -0.0110(7) -0.0077(7) 0.0037(5)
F1 0.057(4) 0.026(3) 0.033(3) 0.004(3) -0.016(3) -0.015(3)
F2 0.030(3) 0.025(3) 0.019(3) -0.010(3) 0.006(2) -0.013(3)
F3 0.023(3) 0.023(3) 0.035(3) -0.002(3) 0.009(3) 0.003(3)
F4 0.029(4) 0.028(4) 0.046(4) 0.003(3) -0.001(3) -0.010(3)
F5 0.029(4) 0.040(4) 0.037(4) -0.002(3) 0.014(3) -0.005(3)
F6 0.023(3) 0.041(4) 0.033(3) -0.008(3) -0.005(3) -0.014(3)
F7 0.039(4) 0.033(3) 0.037(3) -0.014(3) -0.007(3) -0.010(3)
F8 0.040(4) 0.022(3) 0.034(3) -0.014(3) -0.014(3) 0.006(3)
O1 0.063(6) 0.047(5) 0.050(5) -0.028(4) 0.006(4) 0.010(4)
O2 0.056(5) 0.052(5) 0.068(5) -0.039(4) -0.031(4) 0.010(4)
O3 0.071(6) 0.034(5) 0.065(6) 0.005(4) -0.014(5) -0.006(4)
O4 0.059(6) 0.041(5) 0.070(6) 0.008(4) 0.028(5) -0.014(5)
O5 0.069(6) 0.048(5) 0.029(4) -0.008(4) -0.010(4) 0.008(4)
O6 0.064(6) 0.030(5) 0.037(5) -0.007(4) 0.015(4) -0.004(4)
O7 0.037(5) 0.028(4) 0.080(6) 0.006(4) -0.005(4) -0.008(4)
O8 0.028(4) 0.021(4) 0.108(7) 0.008(4) 0.015(4) -0.016(3)
O9 0.041(5) 0.038(5) 0.056(5) 0.002(4) 0.015(4) 0.003(4)
O10 0.038(5) 0.032(5) 0.109(7) 0.009(5) 0.036(5) -0.004(4)
O11 0.043(5) 0.032(4) 0.077(6) -0.013(4) 0.006(4) 0.000(4)
O12 0.040(5) 0.084(6) 0.021(4) 0.000(4) -0.006(4) -0.001(4)
O13 0.106(8) 0.030(5) 0.040(5) -0.001(4) 0.031(5) -0.024(5)
O14 0.041(5) 0.041(5) 0.064(5) -0.015(4) -0.011(4) -0.008(4)
O15 0.029(4) 0.046(5) 0.067(6) 0.014(4) -0.003(4) 0.008(4)
O16 0.036(5) 0.030(5) 0.102(7) 0.018(5) 0.013(5) 0.005(4)
O17 0.025(4) 0.060(6) 0.067(6) 0.016(4) -0.016(4) -0.014(4)
O18 0.073(6) 0.088(7) 0.036(4) -0.024(4) -0.021(4) 0.029(5)
O19 0.074(6) 0.022(4) 0.100(7) 0.007(5) -0.027(6) -0.006(4)
O20 0.039(5) 0.058(6) 0.075(6) 0.018(5) 0.008(4) -0.004(5)
O21 0.036(5) 0.039(5) 0.068(5) -0.026(4) -0.004(4) -0.003(4)
O22 0.042(5) 0.054(5) 0.041(5) -0.018(4) -0.013(4) 0.000(4)
O23 0.036(5) 0.059(6) 0.071(6) 0.012(4) 0.024(4) -0.008(4)
O24 0.023(4) 0.030(5) 0.114(7) 0.014(5) 0.023(4) 0.004(4)
O25 0.064(6) 0.057(6) 0.035(5) -0.015(4) 0.012(4) 0.004(4)
O26 0.075(6) 0.066(6) 0.040(5) -0.032(4) 0.005(4) -0.024(5)
O27 0.036(5) 0.043(6) 0.153(9) -0.002(6) -0.009(6) 0.005(4)
O28 0.035(5) 0.071(6) 0.077(6) -0.027(5) -0.002(4) 0.027(4)
O29 0.049(5) 0.065(6) 0.039(5) 0.021(4) -0.022(4) -0.025(4)
O30 0.034(5) 0.092(7) 0.042(5) 0.001(4) -0.014(4) -0.015(4)
O31 0.041(5) 0.039(5) 0.092(7) -0.018(5) 0.004(5) 0.014(4)
O32 0.054(6) 0.022(5) 0.111(7) -0.024(5) -0.008(5) -0.016(4)
C1 0.159(8) 0.062(5) 0.092(6) -0.020(4) -0.046(5) -0.013(5)
C2 0.159(8) 0.063(5) 0.093(6) -0.020(4) -0.047(5) -0.013(5)
C3 0.161(8) 0.066(5) 0.095(6) -0.019(5) -0.048(5) -0.011(5)
C4 0.162(8) 0.066(5) 0.094(6) -0.018(5) -0.043(5) -0.011(5)
C5 0.159(8) 0.063(5) 0.094(6) -0.021(5) -0.048(5) -0.015(5)
C6 0.074(5) 0.043(4) 0.073(5) 0.014(4) -0.019(4) -0.026(4)
C7 0.075(5) 0.044(4) 0.074(5) 0.014(4) -0.019(4) -0.026(4)
C8 0.075(5) 0.044(4) 0.074(5) 0.015(4) -0.019(4) -0.026(4)
C9 0.075(5) 0.045(4) 0.074(5) 0.014(4) -0.019(4) -0.025(4)
C10 0.075(5) 0.044(4) 0.074(5) 0.014(4) -0.019(4) -0.026(4)
C7B 0.074(5) 0.044(4) 0.074(5) 0.014(4) -0.019(4) -0.026(4)
C8B 0.074(5) 0.044(4) 0.073(5) 0.014(4) -0.019(4) -0.026(4)
C9B 0.075(5) 0.044(4) 0.073(5) 0.014(4) -0.020(4) -0.026(4)
C10B 0.075(5) 0.043(4) 0.074(5) 0.014(4) -0.019(4) -0.027(4)
C11 0.061(4) 0.083(5) 0.054(4) -0.021(4) -0.003(3) -0.042(4)
C12 0.062(4) 0.084(5) 0.055(3) -0.021(4) -0.002(3) -0.041(3)
C13 0.064(4) 0.088(5) 0.056(4) -0.019(4) -0.003(3) -0.038(4)
C14 0.062(4) 0.085(5) 0.057(4) -0.021(4) -0.001(3) -0.042(4)
C15 0.063(4) 0.083(5) 0.054(4) -0.022(4) -0.002(4) -0.042(4)
C16 0.047(4) 0.085(5) 0.105(5) 0.023(5) -0.015(4) -0.031(4)
C17 0.047(4) 0.086(5) 0.106(5) 0.024(5) -0.015(4) -0.031(4)
C18 0.048(4) 0.086(5) 0.109(5) 0.023(5) -0.012(4) -0.032(4)
C19 0.050(4) 0.089(5) 0.107(5) 0.023(5) -0.014(4) -0.029(4)
C20 0.047(4) 0.087(5) 0.107(5) 0.024(5) -0.016(4) -0.030(4)
C21 0.028(3) 0.044(4) 0.057(4) -0.008(3) 0.006(3) -0.008(3)
C22 0.029(3) 0.044(4) 0.057(4) -0.008(3) 0.006(3) -0.008(3)
C23 0.029(4) 0.044(4) 0.057(4) -0.008(3) 0.007(3) -0.008(3)
C24 0.029(4) 0.044(4) 0.058(4) -0.008(3) 0.007(3) -0.008(3)
C25 0.029(4) 0.044(4) 0.058(4) -0.008(3) 0.007(3) -0.007(3)
C22B 0.029(3) 0.044(4) 0.057(4) -0.008(3) 0.006(3) -0.008(3)
C23B 0.029(4) 0.044(4) 0.057(4) -0.008(3) 0.007(3) -0.008(3)
C24B 0.029(4) 0.044(4) 0.058(4) -0.008(3) 0.006(3) -0.008(3)
C25B 0.029(4) 0.044(4) 0.057(4) -0.008(3) 0.006(3) -0.007(3)
C26 0.070(5) 0.181(8) 0.073(5) -0.040(6) 0.002(4) -0.059(6)
C27 0.072(5) 0.182(8) 0.073(5) -0.039(5) 0.002(4) -0.059(6)
C28 0.075(5) 0.182(8) 0.076(5) -0.040(6) 0.002(4) -0.058(6)
C29 0.072(5) 0.184(8) 0.074(5) -0.037(6) 0.000(4) -0.058(6)
C30 0.073(5) 0.183(8) 0.073(5) -0.037(6) 0.001(4) -0.058(6)
C31 0.069(5) 0.069(5) 0.102(5) -0.033(4) -0.006(4) -0.008(4)
C32 0.070(5) 0.070(5) 0.103(5) -0.032(4) -0.005(4) -0.009(4)
C33 0.070(5) 0.072(5) 0.104(5) -0.034(4) -0.006(5) -0.008(4)
C34 0.070(5) 0.069(5) 0.104(5) -0.035(4) -0.004(5) -0.009(4)
C35 0.073(5) 0.073(5) 0.104(5) -0.029(4) -0.004(5) -0.009(4)
C36 0.071(5) 0.043(4) 0.083(5) 0.008(4) -0.021(4) -0.008(3)
C37 0.072(5) 0.044(4) 0.084(5) 0.009(3) -0.021(4) -0.007(3)
C38 0.074(5) 0.046(4) 0.086(5) 0.012(4) -0.022(4) -0.007(4)
C39 0.077(5) 0.046(4) 0.087(5) 0.011(4) -0.017(4) -0.003(4)
C40 0.071(5) 0.043(4) 0.085(5) 0.011(4) -0.022(4) -0.007(3)
C41 0.086(6) 0.061(5) 0.056(4) 0.014(4) -0.042(4) -0.013(4)
C42 0.086(6) 0.061(5) 0.056(4) 0.014(4) -0.042(4) -0.013(4)
C43 0.086(6) 0.062(5) 0.056(4) 0.014(4) -0.041(4) -0.013(5)
C44 0.086(6) 0.062(5) 0.057(4) 0.014(4) -0.041(4) -0.013(4)
C45 0.086(6) 0.062(5) 0.057(4) 0.014(4) -0.042(4) -0.013(4)
C42B 0.086(6) 0.061(5) 0.056(4) 0.014(4) -0.042(4) -0.013(4)
C43B 0.087(6) 0.062(5) 0.056(4) 0.014(4) -0.041(4) -0.012(4)
C44B 0.086(6) 0.062(5) 0.057(4) 0.015(4) -0.041(4) -0.013(4)
C45B 0.086(6) 0.062(5) 0.057(4) 0.013(4) -0.042(4) -0.013(4)
C46 0.074(5) 0.043(4) 0.071(4) -0.008(3) 0.005(4) -0.028(3)
C47 0.076(5) 0.044(4) 0.072(4) -0.007(3) 0.005(4) -0.028(3)
C48 0.076(5) 0.046(4) 0.077(4) -0.008(4) 0.004(4) -0.030(4)
C49 0.079(5) 0.046(4) 0.072(4) -0.005(4) 0.007(4) -0.025(4)
C50 0.078(5) 0.045(4) 0.073(4) -0.007(4) 0.006(4) -0.028(4)
C51 0.086(5) 0.059(4) 0.062(4) -0.005(3) -0.025(4) -0.029(4)
C52 0.087(5) 0.060(4) 0.063(4) -0.005(3) -0.025(4) -0.028(3)
C53 0.089(5) 0.062(4) 0.065(4) -0.004(3) -0.028(4) -0.027(4)
C54 0.091(5) 0.063(4) 0.066(4) -0.007(3) -0.022(4) -0.025(4)
C55 0.087(5) 0.061(4) 0.065(4) -0.004(3) -0.027(4) -0.030(4)
C56 0.040(4) 0.084(5) 0.073(5) -0.021(4) 0.019(4) -0.018(4)
C57 0.041(4) 0.084(5) 0.073(5) -0.021(4) 0.019(4) -0.019(4)
C58 0.041(4) 0.084(5) 0.074(5) -0.020(4) 0.020(4) -0.018(4)
C59 0.041(4) 0.084(5) 0.073(5) -0.021(5) 0.019(4) -0.019(4)
C60 0.042(4) 0.085(5) 0.073(5) -0.020(4) 0.020(4) -0.018(4)
C57B 0.041(4) 0.084(5) 0.073(5) -0.021(4) 0.019(4) -0.019(4)
C58B 0.041(4) 0.084(5) 0.073(5) -0.021(5) 0.020(4) -0.018(4)
C59B 0.041(4) 0.084(5) 0.073(5) -0.020(5) 0.020(4) -0.019(4)
C60B 0.041(4) 0.084(5) 0.073(5) -0.021(5) 0.020(4) -0.018(4)
C61 0.034(4) 0.099(6) 0.045(4) -0.019(4) -0.012(3) 0.000(4)
C62 0.034(4) 0.099(6) 0.045(4) -0.019(4) -0.012(3) 0.000(4)
C63 0.035(4) 0.099(6) 0.046(4) -0.019(4) -0.012(3) 0.001(4)
C64 0.034(4) 0.100(6) 0.045(4) -0.019(4) -0.013(3) 0.001(4)
C65 0.035(4) 0.100(6) 0.046(4) -0.019(4) -0.012(3) 0.001(4)
C62B 0.034(4) 0.099(6) 0.045(4) -0.019(4) -0.012(3) 0.000(4)
C63B 0.035(4) 0.099(6) 0.046(4) -0.019(4) -0.012(3) 0.001(4)
C64B 0.035(4) 0.100(6) 0.045(4) -0.019(4) -0.013(4) 0.000(4)
C65B 0.035(4) 0.100(6) 0.046(4) -0.019(4) -0.012(3) 0.001(4)
C66 0.025(4) 0.077(5) 0.084(5) -0.014(4) -0.019(4) 0.011(4)
C67 0.026(4) 0.077(5) 0.085(5) -0.014(4) -0.019(4) 0.011(4)
C68 0.026(4) 0.077(5) 0.085(5) -0.014(4) -0.020(4) 0.011(4)
C69 0.026(4) 0.077(5) 0.085(5) -0.014(4) -0.018(4) 0.011(4)
C70 0.026(4) 0.077(5) 0.085(5) -0.013(4) -0.019(4) 0.011(4)
C67B 0.026(4) 0.077(5) 0.085(5) -0.014(4) -0.019(4) 0.011(4)
C68B 0.026(4) 0.077(5) 0.085(5) -0.014(4) -0.019(4) 0.011(4)
C69B 0.026(4) 0.077(5) 0.085(5) -0.014(4) -0.018(4) 0.011(4)
C70B 0.026(4) 0.077(5) 0.085(5) -0.014(4) -0.019(4) 0.011(4)
C71 0.118(6) 0.074(5) 0.079(5) -0.028(4) -0.046(5) -0.020(4)
C72 0.119(6) 0.075(5) 0.080(5) -0.027(4) -0.046(4) -0.020(4)
C73 0.120(6) 0.076(5) 0.082(5) -0.029(4) -0.045(5) -0.021(5)
C74 0.122(6) 0.077(5) 0.083(5) -0.022(4) -0.046(5) -0.017(5)
C75 0.122(6) 0.078(5) 0.080(5) -0.027(4) -0.043(5) -0.018(5)
C76 0.142(8) 0.052(5) 0.172(8) -0.053(6) -0.050(6) 0.006(5)
C77 0.143(8) 0.053(5) 0.173(8) -0.053(6) -0.049(6) 0.006(5)
C78 0.145(8) 0.055(5) 0.174(8) -0.050(6) -0.049(7) 0.009(5)
C79 0.145(8) 0.054(5) 0.174(8) -0.052(6) -0.047(7) 0.008(5)
C80 0.145(8) 0.053(5) 0.177(8) -0.051(6) -0.047(7) 0.006(5)
C4A 0.059(6) 0.046(5) 0.075(5) -0.013(5) -0.007(5) -0.006(4)
C5A 0.059(6) 0.046(5) 0.076(5) -0.013(5) -0.006(5) -0.007(4)
C6A 0.060(6) 0.046(6) 0.075(6) -0.012(5) -0.005(5) -0.007(4)
N1A 0.059(6) 0.046(5) 0.076(5) -0.013(5) -0.007(5) -0.006(4)
C1A 0.060(6) 0.047(5) 0.075(5) -0.013(5) -0.007(5) -0.006(4)
C2A 0.060(6) 0.047(5) 0.075(5) -0.013(5) -0.007(5) -0.006(4)
C3A 0.059(6) 0.047(6) 0.075(6) -0.014(5) -0.007(5) -0.007(4)
C4B 0.054(8) 0.073(9) 0.164(11) 0.070(9) 0.035(8) -0.003(8)
C1B 0.055(8) 0.074(9) 0.164(11) 0.071(9) 0.035(8) -0.003(8)
C2B 0.055(8) 0.074(9) 0.164(11) 0.070(9) 0.035(8) -0.003(8)
C6B 0.054(8) 0.073(9) 0.165(11) 0.070(10) 0.035(8) -0.002(8)
N1B 0.054(8) 0.074(9) 0.164(11) 0.071(9) 0.035(8) -0.003(8)
C5B 0.054(8) 0.073(9) 0.164(11) 0.070(9) 0.035(8) -0.003(8)
C3B 0.055(8) 0.074(9) 0.164(11) 0.070(10) 0.035(8) -0.003(8)

loop_
_atom_type_symbol
_atom_type_description
_atom_type_scat_dispersion_real
_atom_type_scat_dispersion_imag
_atom_type_scat_source
C C 0.0033 0.0016 'International Tables Vol C Tables 4.2.6.8 and 6.1.1.4'
H H 0.0000 0.0000 'International Tables Vol C Tables 4.2.6.8 and 6.1.1.4'
N N 0.0061 0.0033 'International Tables Vol C Tables 4.2.6.8 and 6.1.1.4'
O O 0.0106 0.0060 'International Tables Vol C Tables 4.2.6.8 and 6.1.1.4'
F F 0.0171 0.0103 'International Tables Vol C Tables 4.2.6.8 and 6.1.1.4'
Co Co 0.3494 0.9721 'International Tables Vol C Tables 4.2.6.8 and 6.1.1.4'
Ga Ga 0.2307 1.6083 'International Tables Vol C Tables 4.2.6.8 and 6.1.1.4'

loop_
_geom_angle_atom_site_label_1
_geom_angle_atom_site_label_2
_geom_angle_atom_site_label_3
_geom_angle
O32 Ga1 F1 177.0(3)
O32 Ga1 F8 92.7(3)
F1 Ga1 F8 86.4(2)
O32 Ga1 O30 93.6(3)
F1 Ga1 O30 89.2(3)
F8 Ga1 O30 92.1(3)
O32 Ga1 O1 87.0(3)
F1 Ga1 O1 90.1(3)
F8 Ga1 O1 87.4(3)
O30 Ga1 O1 179.2(3)
O32 Ga1 O3 90.9(4)
F1 Ga1 O3 90.0(3)
F8 Ga1 O3 176.2(3)
O30 Ga1 O3 89.1(3)
O1 Ga1 O3 91.3(3)
F2 Ga2 O7 90.8(3)
F2 Ga2 F1 88.7(2)
O7 Ga2 F1 179.5(3)
F2 Ga2 O5 91.7(3)
O7 Ga2 O5 91.6(3)
F1 Ga2 O5 88.5(3)
F2 Ga2 O4 176.2(3)
O7 Ga2 O4 85.5(3)
F1 Ga2 O4 95.0(3)
O5 Ga2 O4 87.7(3)
F2 Ga2 O2 88.8(3)
O7 Ga2 O2 89.3(3)
F1 Ga2 O2 90.6(3)
O5 Ga2 O2 178.9(3)
O4 Ga2 O2 91.9(3)
F3 Ga3 O9 90.1(3)
F3 Ga3 O11 93.2(3)
O9 Ga3 O11 92.7(3)
F3 Ga3 O8 178.4(3)
O9 Ga3 O8 88.3(3)
O11 Ga3 O8 86.8(3)
F3 Ga3 F2 87.0(2)
O9 Ga3 F2 177.1(3)
O11 Ga3 F2 87.6(3)
O8 Ga3 F2 94.6(3)
F3 Ga3 O6 88.8(3)
O9 Ga3 O6 88.3(3)
O11 Ga3 O6 177.7(3)
O8 Ga3 O6 91.2(3)
F2 Ga3 O6 91.5(3)
F4 Ga4 O10 178.2(3)
F4 Ga4 O15 92.4(3)
O10 Ga4 O15 89.0(3)
F4 Ga4 F3 86.35(17)
O10 Ga4 F3 92.3(3)
O15 Ga4 F3 178.0(3)
F4 Ga4 O13 91.9(3)
O10 Ga4 O13 89.1(4)
O15 Ga4 O13 90.5(3)
F3 Ga4 O13 88.0(3)
F4 Ga4 O12 88.9(3)
O10 Ga4 O12 90.0(4)
O15 Ga4 O12 91.4(3)
F3 Ga4 O12 90.2(3)
O13 Ga4 O12 177.9(3)
F5 Ga5 O19 91.2(3)
F5 Ga5 F4 86.6(2)
O19 Ga5 F4 177.6(3)
F5 Ga5 O17 91.5(3)
O19 Ga5 O17 91.2(3)
F4 Ga5 O17 88.0(3)
F5 Ga5 O16 178.9(4)
O19 Ga5 O16 89.5(3)
F4 Ga5 O16 92.6(3)
O17 Ga5 O16 87.7(4)
F5 Ga5 O14 88.3(3)
O19 Ga5 O14 89.8(3)
F4 Ga5 O14 91.0(3)
O17 Ga5 O14 179.0(3)
O16 Ga5 O14 92.6(4)
F6 Ga6 F5 87.7(2)
F6 Ga6 O23 92.4(3)
F5 Ga6 O23 179.2(3)
F6 Ga6 O20 176.7(3)
F5 Ga6 O20 91.8(3)
O23 Ga6 O20 88.1(3)
F6 Ga6 O18 86.6(3)
F5 Ga6 O18 89.9(3)
O23 Ga6 O18 89.3(4)
O20 Ga6 O18 90.1(4)
F6 Ga6 O21 92.5(3)
F5 Ga6 O21 88.0(3)
O23 Ga6 O21 92.8(3)
O20 Ga6 O21 90.7(4)
O18 Ga6 O21 177.7(3)
F7 Ga7 O27 91.9(3)
F7 Ga7 O24 177.9(3)
O27 Ga7 O24 87.6(4)
F7 Ga7 O25 93.8(3)
O27 Ga7 O25 90.0(4)
O24 Ga7 O25 88.3(4)
F7 Ga7 F6 86.9(2)
O27 Ga7 F6 178.4(3)
O24 Ga7 F6 93.6(3)
O25 Ga7 F6 89.0(3)
F7 Ga7 O22 88.4(3)
O27 Ga7 O22 91.7(4)
O24 Ga7 O22 89.5(4)
O25 Ga7 O22 177.2(3)
F6 Ga7 O22 89.3(2)
O31 Ga8 F7 176.3(3)
O31 Ga8 O29 89.1(4)
F7 Ga8 O29 88.8(3)
O31 Ga8 F8 89.4(3)
F7 Ga8 F8 87.66(19)
O29 Ga8 F8 92.8(3)
O31 Ga8 O28 88.9(3)
F7 Ga8 O28 94.0(3)
O29 Ga8 O28 87.4(3)
F8 Ga8 O28 178.3(3)
O31 Ga8 O26 89.4(4)
F7 Ga8 O26 92.8(3)
O29 Ga8 O26 178.3(3)
F8 Ga8 O26 87.9(3)
O28 Ga8 O26 91.9(3)
Ga1 F1 Ga2 122.4(3)
Ga2 F2 Ga3 121.6(3)
Ga3 F3 Ga4 121.6(3)
Ga4 F4 Ga5 120.4(3)
Ga6 F5 Ga5 121.7(3)
Ga6 F6 Ga7 120.2(3)
Ga7 F7 Ga8 121.0(3)
Ga1 F8 Ga8 120.6(3)
C1 O1 Ga1 136.0(9)
C1 O2 Ga2 127.8(9)
C6 O3 Ga1 136.7(8)
C6 O4 Ga2 131.9(7)
C11 O5 Ga2 135.6(8)
C11 O6 Ga3 126.2(8)
C16 O7 Ga2 129.6(9)
C16 O8 Ga3 129.7(9)
C21 O9 Ga3 130.9(6)
C21 O10 Ga4 135.5(8)
C26 O11 Ga3 133.9(9)
C26 O12 Ga4 126.5(9)
C31 O13 Ga4 134.4(9)
C31 O14 Ga5 128.7(10)
C36 O15 Ga4 130.6(9)
C36 O16 Ga5 136.4(9)
C41 O17 Ga5 135.7(7)
C41 O18 Ga6 125.6(7)
C46 O19 Ga5 131.3(9)
C46 O20 Ga6 139.3(9)
C51 O21 Ga6 134.0(8)
C51 O22 Ga7 123.8(8)
C56 O23 Ga6 133.3(8)
C56 O24 Ga7 133.4(7)
C61 O25 Ga7 135.4(7)
C61 O26 Ga8 128.2(7)
C66 O27 Ga7 132.7(8)
C66 O28 Ga8 131.6(7)
C71 O29 Ga8 136.1(9)
C71 O30 Ga1 126.9(9)
C76 O31 Ga8 135.4(11)
C76 O32 Ga1 135.8(11)
O2 C1 O1 124.8(14)
O2 C1 C2 116.9(16)
O1 C1 C2 117.6(15)
C3 C2 C5 114.5(14)
C3 C2 C1 117.2(15)
C5 C2 C1 107.4(12)
C3 C2 C4 107.0(13)
C5 C2 C4 107.3(13)
C1 C2 C4 102.4(13)
C2 C3 H3A 109.5
C2 C3 H3B 109.5
H3A C3 H3B 109.5
C2 C3 H3C 109.5
H3A C3 H3C 109.5
H3B C3 H3C 109.5
C2 C4 H4A 109.5
C2 C4 H4B 109.5
H4A C4 H4B 109.5
C2 C4 H4C 109.5
H4A C4 H4C 109.5
H4B C4 H4C 109.5
C2 C5 H5A 109.5
C2 C5 H5B 109.5
H5A C5 H5B 109.5
C2 C5 H5C 109.5
H5A C5 H5C 109.5
H5B C5 H5C 109.5
O3 C6 O4 121.2(9)
O3 C6 C7 118.4(11)
O4 C6 C7 120.4(10)
O3 C6 C7B 128.6(11)
O4 C6 C7B 110.0(10)
C7 C6 C7B 11.2(10)
C8 C7 C10 111.4(10)
C8 C7 C6 111.8(10)
C10 C7 C6 109.8(10)
C8 C7 C9 108.4(10)
C10 C7 C9 107.4(10)
C6 C7 C9 107.8(10)
C7 C8 H8A 109.5
C7 C8 H8B 109.5
H8A C8 H8B 109.5
C7 C8 H8C 109.5
H8A C8 H8C 109.5
H8B C8 H8C 109.5
C7 C9 H9A 109.5
C7 C9 H9B 109.5
H9A C9 H9B 109.5
C7 C9 H9C 109.5
H9A C9 H9C 109.5
H9B C9 H9C 109.5
C7 C10 H10A 109.5
C7 C10 H10B 109.5
H10A C10 H10B 109.5
C7 C10 H10C 109.5
H10A C10 H10C 109.5
H10B C10 H10C 109.5
C10B C7B C8B 113.5(14)
C10B C7B C9B 112.8(14)
C8B C7B C9B 110.6(14)
C10B C7B C6 107.2(14)
C8B C7B C6 106.2(13)
C9B C7B C6 105.8(13)
C7B C8B H8BA 109.5
C7B C8B H8BB 109.5
H8BA C8B H8BB 109.5
C7B C8B H8BC 109.5
H8BA C8B H8BC 109.5
H8BB C8B H8BC 109.5
C7B C9B H9BA 109.5
C7B C9B H9BB 109.5
H9BA C9B H9BB 109.5
C7B C9B H9BC 109.5
H9BA C9B H9BC 109.5
H9BB C9B H9BC 109.5
C7B C10B H10D 109.5
C7B C10B H10E 109.5
H10D C10B H10E 109.5
C7B C10B H10F 109.5
H10D C10B H10F 109.5
H10E C10B H10F 109.5
O5 C11 O6 127.8(11)
O5 C11 C12 115.9(12)
O6 C11 C12 115.6(12)
C15 C12 C14 112.9(11)
C15 C12 C13 114.0(10)
C14 C12 C13 106.6(10)
C15 C12 C11 111.6(11)
C14 C12 C11 106.4(9)
C13 C12 C11 104.6(10)
C12 C13 H13A 109.5
C12 C13 H13B 109.5
H13A C13 H13B 109.5
C12 C13 H13C 109.5
H13A C13 H13C 109.5
H13B C13 H13C 109.5
C12 C14 H14A 109.5
C12 C14 H14B 109.5
H14A C14 H14B 109.5
C12 C14 H14C 109.5
H14A C14 H14C 109.5
H14B C14 H14C 109.5
C12 C15 H15A 109.5
C12 C15 H15B 109.5
H15A C15 H15B 109.5
C12 C15 H15C 109.5
H15A C15 H15C 109.5
H15B C15 H15C 109.5
O7 C16 O8 129.2(12)
O7 C16 C17 118.4(14)
O8 C16 C17 111.8(14)
C20 C17 C18 115.1(13)
C20 C17 C16 113.2(12)
C18 C17 C16 110.8(13)
C20 C17 C19 105.8(13)
C18 C17 C19 107.6(11)
C16 C17 C19 103.2(12)
C17 C18 H18A 109.5
C17 C18 H18B 109.5
H18A C18 H18B 109.5
C17 C18 H18C 109.5
H18A C18 H18C 109.5
H18B C18 H18C 109.5
C17 C19 H19A 109.5
C17 C19 H19B 109.5
H19A C19 H19B 109.5
C17 C19 H19C 109.5
H19A C19 H19C 109.5
H19B C19 H19C 109.5
C17 C20 H20A 109.5
C17 C20 H20B 109.5
H20A C20 H20B 109.5
C17 C20 H20C 109.5
H20A C20 H20C 109.5
H20B C20 H20C 109.5
O10 C21 O9 121.6(8)
O10 C21 C22 119.3(10)
O9 C21 C22 119.0(9)
O10 C21 C22B 120.3(10)
O9 C21 C22B 118.1(10)
C22 C21 C22B 3.1(11)
C25 C22 C21 110.0(10)
C25 C22 C24 110.0(10)
C21 C22 C24 110.7(10)
C25 C22 C23 109.4(10)
C21 C22 C23 108.4(10)
C24 C22 C23 108.3(10)
C22 C23 H23A 109.5
C22 C23 H23B 109.5
H23A C23 H23B 109.5
C22 C23 H23C 109.5
H23A C23 H23C 109.5
H23B C23 H23C 109.5
C22 C24 H24A 109.5
C22 C24 H24B 109.5
H24A C24 H24B 109.5
C22 C24 H24C 109.5
H24A C24 H24C 109.5
H24B C24 H24C 109.5
C22 C25 H25A 109.5
C22 C25 H25B 109.5
H25A C25 H25B 109.5
C22 C25 H25C 109.5
H25A C25 H25C 109.5
H25B C25 H25C 109.5
C23B C22B C24B 110.5(14)
C23B C22B C25B 109.9(14)
C24B C22B C25B 110.4(14)
C23B C22B C21 108.5(14)
C24B C22B C21 109.0(14)
C25B C22B C21 108.5(14)
C22B C23B H23D 109.5
C22B C23B H23E 109.5
H23D C23B H23E 109.5
C22B C23B H23F 109.5
H23D C23B H23F 109.5
H23E C23B H23F 109.5
C22B C24B H24D 109.5
C22B C24B H24E 109.5
H24D C24B H24E 109.5
C22B C24B H24F 109.5
H24D C24B H24F 109.5
H24E C24B H24F 109.5
C22B C25B H25D 109.5
C22B C25B H25E 109.5
H25D C25B H25E 109.5
C22B C25B H25F 109.5
H25D C25B H25F 109.5
H25E C25B H25F 109.5
O11 C26 O12 127.6(14)
O11 C26 C27 119.0(15)
O12 C26 C27 112.2(15)
C30 C27 C29 123.4(14)
C30 C27 C26 116.6(13)
C29 C27 C26 113.0(12)
C30 C27 C28 98.2(13)
C29 C27 C28 94.8(13)
C26 C27 C28 103.9(14)
C27 C28 H28A 109.5
C27 C28 H28B 109.5
H28A C28 H28B 109.5
C27 C28 H28C 109.5
H28A C28 H28C 109.5
H28B C28 H28C 109.5
C27 C29 H29A 109.5
C27 C29 H29B 109.5
H29A C29 H29B 109.5
C27 C29 H29C 109.5
H29A C29 H29C 109.5
H29B C29 H29C 109.5
C27 C30 H30A 109.5
C27 C30 H30B 109.5
H30A C30 H30B 109.5
C27 C30 H30C 109.5
H30A C30 H30C 109.5
H30B C30 H30C 109.5
O14 C31 O13 127.2(15)
O14 C31 C32 125.0(15)
O13 C31 C32 107.7(13)
C33 C32 C35 110.0(13)
C33 C32 C34 113.1(12)
C35 C32 C34 107.9(11)
C33 C32 C31 107.6(13)
C35 C32 C31 112.9(12)
C34 C32 C31 105.5(12)
C32 C33 H33A 109.5
C32 C33 H33B 109.5
H33A C33 H33B 109.5
C32 C33 H33C 109.5
H33A C33 H33C 109.5
H33B C33 H33C 109.5
C32 C34 H34A 109.5
C32 C34 H34B 109.5
H34A C34 H34B 109.5
C32 C34 H34C 109.5
H34A C34 H34C 109.5
H34B C34 H34C 109.5
C32 C35 H35A 109.5
C32 C35 H35B 109.5
H35A C35 H35B 109.5
C32 C35 H35C 109.5
H35A C35 H35C 109.5
H35B C35 H35C 109.5
O16 C36 O15 124.5(12)
O16 C36 C37 115.8(12)
O15 C36 C37 119.6(13)
C39 C37 C40 108.5(12)
C39 C37 C36 107.4(11)
C40 C37 C36 117.3(12)
C39 C37 C38 104.6(12)
C40 C37 C38 111.5(11)
C36 C37 C38 106.9(11)
C37 C38 H38A 109.5
C37 C38 H38B 109.5
H38A C38 H38B 109.5
C37 C38 H38C 109.5
H38A C38 H38C 109.5
H38B C38 H38C 109.5
C37 C39 H39A 109.5
C37 C39 H39B 109.5
H39A C39 H39B 109.5
C37 C39 H39C 109.5
H39A C39 H39C 109.5
H39B C39 H39C 109.5
C37 C40 H40A 109.5
C37 C40 H40B 109.5
H40A C40 H40B 109.5
C37 C40 H40C 109.5
H40A C40 H40C 109.5
H40B C40 H40C 109.5
O17 C41 O18 126.9(10)
O17 C41 C42 132.8(14)
O18 C41 C42 98.8(13)
O17 C41 C42B 115.5(9)
O18 C41 C42B 117.4(10)
C42 C41 C42B 20.3(12)
C43 C42 C45 111.1(12)
C43 C42 C41 111.2(12)
C45 C42 C41 108.4(11)
C43 C42 C44 110.4(12)
C45 C42 C44 108.0(11)
C41 C42 C44 107.7(11)
C42 C43 H43A 109.5
C42 C43 H43B 109.5
H43A C43 H43B 109.5
C42 C43 H43C 109.5
H43A C43 H43C 109.5
H43B C43 H43C 109.5
C42 C44 H44A 109.5
C42 C44 H44B 109.5
H44A C44 H44B 109.5
C42 C44 H44C 109.5
H44A C44 H44C 109.5
H44B C44 H44C 109.5
C42 C45 H45A 109.5
C42 C45 H45B 109.5
H45A C45 H45B 109.5
C42 C45 H45C 109.5
H45A C45 H45C 109.5
H45B C45 H45C 109.5
C43B C42B C45B 114.2(10)
C43B C42B C41 112.1(9)
C45B C42B C41 107.0(9)
C43B C42B C44B 111.2(9)
C45B C42B C44B 106.9(8)
C41 C42B C44B 104.8(9)
C42B C43B H43D 109.5
C42B C43B H43E 109.5
H43D C43B H43E 109.5
C42B C43B H43F 109.5
H43D C43B H43F 109.5
H43E C43B H43F 109.5
C42B C44B H44D 109.5
C42B C44B H44E 109.5
H44D C44B H44E 109.5
C42B C44B H44F 109.5
H44D C44B H44F 109.5
H44E C44B H44F 109.5
C42B C45B H45D 109.5
C42B C45B H45E 109.5
H45D C45B H45E 109.5
C42B C45B H45F 109.5
H45D C45B H45F 109.5
H45E C45B H45F 109.5
O20 C46 O19 118.9(12)
O20 C46 C47 121.1(14)
O19 C46 C47 119.8(13)
C46 C47 C50 112.2(12)
C46 C47 C49 109.1(11)
C50 C47 C49 112.2(11)
C46 C47 C48 105.1(11)
C50 C47 C48 112.8(11)
C49 C47 C48 105.0(10)
C47 C48 H48A 109.5
C47 C48 H48B 109.5
H48A C48 H48B 109.5
C47 C48 H48C 109.5
H48A C48 H48C 109.5
H48B C48 H48C 109.5
C47 C49 H49A 109.5
C47 C49 H49B 109.5
H49A C49 H49B 109.5
C47 C49 H49C 109.5
H49A C49 H49C 109.5
H49B C49 H49C 109.5
C47 C50 H50A 109.5
C47 C50 H50B 109.5
H50A C50 H50B 109.5
C47 C50 H50C 109.5
H50A C50 H50C 109.5
H50B C50 H50C 109.5
O22 C51 O21 133.6(13)
O22 C51 C52 114.4(12)
O21 C51 C52 111.6(12)
C53 C52 C54 112.1(11)
C53 C52 C55 111.5(11)
C54 C52 C55 107.5(10)
C53 C52 C51 109.1(11)
C54 C52 C51 109.6(11)
C55 C52 C51 107.0(10)
C52 C53 H53A 109.5
C52 C53 H53B 109.5
H53A C53 H53B 109.5
C52 C53 H53C 109.5
H53A C53 H53C 109.5
H53B C53 H53C 109.5
C52 C54 H54A 109.5
C52 C54 H54B 109.5
H54A C54 H54B 109.5
C52 C54 H54C 109.5
H54A C54 H54C 109.5
H54B C54 H54C 109.5
C52 C55 H55A 109.5
C52 C55 H55B 109.5
H55A C55 H55B 109.5
C52 C55 H55C 109.5
H55A C55 H55C 109.5
H55B C55 H55C 109.5
O23 C56 O24 123.1(9)
O23 C56 C57 120.0(10)
O24 C56 C57 116.2(10)
O23 C56 C57B 112.6(12)
O24 C56 C57B 124.2(12)
C57 C56 C57B 9.9(12)
C60 C57 C58 110.7(10)
C60 C57 C56 109.6(9)
C58 C57 C56 109.1(9)
C60 C57 C59 109.1(9)
C58 C57 C59 109.3(9)
C56 C57 C59 109.0(10)
C57 C58 H58A 109.5
C57 C58 H58B 109.5
H58A C58 H58B 109.5
C57 C58 H58C 109.5
H58A C58 H58C 109.5
H58B C58 H58C 109.5
C57 C59 H59A 109.5
C57 C59 H59B 109.5
H59A C59 H59B 109.5
C57 C59 H59C 109.5
H59A C59 H59C 109.5
H59B C59 H59C 109.5
C57 C60 H60A 109.5
C57 C60 H60B 109.5
H60A C60 H60B 109.5
C57 C60 H60C 109.5
H60A C60 H60C 109.5
H60B C60 H60C 109.5
C59B C57B C58B 111.2(18)
C59B C57B C60B 109.8(18)
C58B C57B C60B 109.3(18)
C59B C57B C56 109.4(18)
C58B C57B C56 109.2(18)
C60B C57B C56 107.9(18)
C57B C58B H58D 109.5
C57B C58B H58E 109.5
H58D C58B H58E 109.5
C57B C58B H58F 109.5
H58D C58B H58F 109.5
H58E C58B H58F 109.5
C57B C59B H59D 109.5
C57B C59B H59E 109.5
H59D C59B H59E 109.5
C57B C59B H59F 109.5
H59D C59B H59F 109.5
H59E C59B H59F 109.5
C57B C60B H60D 109.5
C57B C60B H60E 109.5
H60D C60B H60E 109.5
C57B C60B H60F 109.5
H60D C60B H60F 109.5
H60E C60B H60F 109.5
O26 C61 O25 126.0(9)
O26 C61 C62 121.4(10)
O25 C61 C62 112.4(10)
O26 C61 C62B 110.9(10)
O25 C61 C62B 123.0(10)
C62 C61 C62B 10.6(10)
C64 C62 C65 110.6(11)
C64 C62 C61 109.9(10)
C65 C62 C61 110.1(11)
C64 C62 C63 109.7(11)
C65 C62 C63 108.7(10)
C61 C62 C63 107.8(10)
C62 C63 H63A 109.5
C62 C63 H63B 109.5
H63A C63 H63B 109.5
C62 C63 H63C 109.5
H63A C63 H63C 109.5
H63B C63 H63C 109.5
C62 C64 H64A 109.5
C62 C64 H64B 109.5
H64A C64 H64B 109.5
C62 C64 H64C 109.5
H64A C64 H64C 109.5
H64B C64 H64C 109.5
C62 C65 H65A 109.5
C62 C65 H65B 109.5
H65A C65 H65B 109.5
C62 C65 H65C 109.5
H65A C65 H65C 109.5
H65B C65 H65C 109.5
C65B C62B C64B 109.7(12)
C65B C62B C63B 109.7(12)
C64B C62B C63B 109.4(12)
C65B C62B C61 110.1(13)
C64B C62B C61 109.2(12)
C63B C62B C61 108.6(12)
C62B C63B H63D 109.5
C62B C63B H63E 109.5
H63D C63B H63E 109.5
C62B C63B H63F 109.5
H63D C63B H63F 109.5
H63E C63B H63F 109.5
C62B C64B H64D 109.5
C62B C64B H64E 109.5
H64D C64B H64E 109.5
C62B C64B H64F 109.5
H64D C64B H64F 109.5
H64E C64B H64F 109.5
C62B C65B H65D 109.5
C62B C65B H65E 109.5
H65D C65B H65E 109.5
C62B C65B H65F 109.5
H65D C65B H65F 109.5
H65E C65B H65F 109.5
O27 C66 O28 125.9(9)
O27 C66 C67 118.5(11)
O28 C66 C67 115.5(10)
O27 C66 C67B 118.0(11)
O28 C66 C67B 114.1(11)
C67 C66 C67B 13.0(10)
C66 C67 C69 109.6(10)
C66 C67 C68 110.4(10)
C69 C67 C68 109.6(10)
C66 C67 C70 110.1(10)
C69 C67 C70 109.1(10)
C68 C67 C70 108.0(9)
C67 C68 H68A 109.5
C67 C68 H68B 109.5
H68A C68 H68B 109.5
C67 C68 H68C 109.5
H68A C68 H68C 109.5
H68B C68 H68C 109.5
C67 C69 H69A 109.5
C67 C69 H69B 109.5
H69A C69 H69B 109.5
C67 C69 H69C 109.5
H69A C69 H69C 109.5
H69B C69 H69C 109.5
C67 C70 H70A 109.5
C67 C70 H70B 109.5
H70A C70 H70B 109.5
C67 C70 H70C 109.5
H70A C70 H70C 109.5
H70B C70 H70C 109.5
C69B C67B C68B 111.3(14)
C69B C67B C70B 110.6(14)
C68B C67B C70B 109.1(13)
C69B C67B C66 109.7(14)
C68B C67B C66 108.9(14)
C70B C67B C66 107.1(13)
C67B C68B H68D 109.5
C67B C68B H68E 109.5
H68D C68B H68E 109.5
C67B C68B H68F 109.5
H68D C68B H68F 109.5
H68E C68B H68F 109.5
C67B C69B H69D 109.5
C67B C69B H69E 109.5
H69D C69B H69E 109.5
C67B C69B H69F 109.5
H69D C69B H69F 109.5
H69E C69B H69F 109.5
C67B C70B H70D 109.5
C67B C70B H70E 109.5
H70D C70B H70E 109.5
C67B C70B H70F 109.5
H70D C70B H70F 109.5
H70E C70B H70F 109.5
O29 C71 O30 126.1(12)
O29 C71 C72 119.2(15)
O30 C71 C72 114.6(14)
C75 C72 C73 108.0(11)
C75 C72 C71 114.3(13)
C73 C72 C71 109.7(12)
C75 C72 C74 106.3(12)
C73 C72 C74 114.9(13)
C71 C72 C74 103.8(11)
C72 C73 H73A 109.5
C72 C73 H73B 109.5
H73A C73 H73B 109.5
C72 C73 H73C 109.5
H73A C73 H73C 109.5
H73B C73 H73C 109.5
C72 C74 H74A 109.5
C72 C74 H74B 109.5
H74A C74 H74B 109.5
C72 C74 H74C 109.5
H74A C74 H74C 109.5
H74B C74 H74C 109.5
C72 C75 H75A 109.5
C72 C75 H75B 109.5
H75A C75 H75B 109.5
C72 C75 H75C 109.5
H75A C75 H75C 109.5
H75B C75 H75C 109.5
O31 C76 O32 122.0(15)
O31 C76 C77 121(2)
O32 C76 C77 116(2)
C80 C77 C76 113.5(18)
C80 C77 C79 108.3(15)
C76 C77 C79 113.4(18)
C80 C77 C78 110.6(17)
C76 C77 C78 107.8(15)
C79 C77 C78 102.8(16)
C77 C78 H78A 109.5
C77 C78 H78B 109.5
H78A C78 H78B 109.5
C77 C78 H78C 109.5
H78A C78 H78C 109.5
H78B C78 H78C 109.5
C77 C79 H79A 109.5
C77 C79 H79B 109.5
H79A C79 H79B 109.5
C77 C79 H79C 109.5
H79A C79 H79C 109.5
H79B C79 H79C 109.5
C77 C80 H80A 109.5
C77 C80 H80B 109.5
H80A C80 H80B 109.5
C77 C80 H80C 109.5
H80A C80 H80C 109.5
H80B C80 H80C 109.5
N1A C4A C5A 127(2)
N1A C4A H4A1 105.6
C5A C4A H4A1 105.6
N1A C4A H4A2 105.7
C5A C4A H4A2 105.7
H4A1 C4A H4A2 106.1
C4A C5A C6A 124.4(17)
C4A C5A H5A1 106.2
C6A C5A H5A1 106.2
C4A C5A H5A2 106.2
C6A C5A H5A2 106.2
H5A1 C5A H5A2 106.4
C5A C6A H6AA 109.5
C5A C6A H6AB 109.5
H6AA C6A H6AB 109.5
C5A C6A H6AC 109.5
H6AA C6A H6AC 109.5
H6AB C6A H6AC 109.5
C4A N1A C1A 131.9(16)
C4A N1A H1A1 104.3
C1A N1A H1A1 104.3
C4A N1A H1A2 104.2
C1A N1A H1A2 104.3
H1A1 N1A H1A2 105.6
N1A C1A C2A 134(2)
N1A C1A H1A3 103.7
C2A C1A H1A3 103.7
N1A C1A H1A4 103.7
C2A C1A H1A4 103.7
H1A3 C1A H1A4 105.4
C3A C2A C1A 125.9(17)
C3A C2A H2A1 105.8
C1A C2A H2A1 105.8
C3A C2A H2A2 105.8
C1A C2A H2A2 105.8
H2A1 C2A H2A2 106.2
C2A C3A H3AA 109.5
C2A C3A H3AB 109.5
H3AA C3A H3AB 109.5
C2A C3A H3AC 109.5
H3AA C3A H3AC 109.5
H3AB C3A H3AC 109.5
N1B C4B C5B 112(2)
N1B C4B H4B1 109.3
C5B C4B H4B1 109.3
N1B C4B H4B2 109.3
C5B C4B H4B2 109.4
H4B1 C4B H4B2 108.0
N1B C1B C2B 105(2)
N1B C1B H1B1 110.8
C2B C1B H1B1 110.8
N1B C1B H1B2 110.8
C2B C1B H1B2 110.8
H1B1 C1B H1B2 108.9
C3B C2B C1B 109(3)
C3B C2B H2B1 109.8
C1B C2B H2B1 109.8
C3B C2B H2B2 109.8
C1B C2B H2B2 109.8
H2B1 C2B H2B2 108.3
C5B C6B H6BA 109.5
C5B C6B H6BB 109.4
H6BA C6B H6BB 109.5
C5B C6B H6BC 109.5
H6BA C6B H6BC 109.5
H6BB C6B H6BC 109.5
C4B N1B C1B 138(4)
C4B N1B H1B3 102.6
C1B N1B H1B3 102.6
C4B N1B H1B4 102.6
C1B N1B H1B4 102.6
H1B3 N1B H1B4 105.0
C4B C5B C6B 111(3)
C4B C5B H5BA 109.4
C6B C5B H5BA 109.4
C4B C5B H5BB 109.6
C6B C5B H5BB 109.6
H5BA C5B H5BB 108.1
C2B C3B H3BA 109.5
C2B C3B H3BB 109.5
H3BA C3B H3BB 109.5
C2B C3B H3BC 109.5
H3BA C3B H3BC 109.5
H3BB C3B H3BC 109.5

loop_
_geom_bond_atom_site_label_1
_geom_bond_atom_site_label_2
_geom_bond_distance
Ga1 O32 1.920(8)
Ga1 F1 1.924(6)
Ga1 F8 1.933(6)
Ga1 O30 1.938(8)
Ga1 O1 1.956(8)
Ga1 O3 1.960(8)
Ga2 F2 1.925(5)
Ga2 O7 1.926(8)
Ga2 F1 1.931(6)
Ga2 O5 1.945(7)
Ga2 O4 1.959(8)
Ga2 O2 1.967(7)
Ga3 F3 1.897(5)
Ga3 O9 1.908(7)
Ga3 O11 1.939(8)
Ga3 O8 1.942(6)
Ga3 F2 1.943(5)
Ga3 O6 1.965(8)
Ga4 F4 1.929(6)
Ga4 O10 1.932(8)
Ga4 O15 1.939(7)
Ga4 F3 1.948(5)
Ga4 O13 1.974(9)
Ga4 O12 1.980(8)
Ga5 F5 1.938(6)
Ga5 O19 1.954(8)
Ga5 F4 1.959(6)
Ga5 O17 1.960(8)
Ga5 O16 1.967(8)
Ga5 O14 1.993(8)
Ga6 F6 1.894(5)
Ga6 F5 1.917(6)
Ga6 O23 1.927(7)
Ga6 O20 1.954(9)
Ga6 O18 1.957(8)
Ga6 O21 1.958(7)
Ga7 F7 1.909(6)
Ga7 O27 1.962(9)
Ga7 O24 1.962(7)
Ga7 O25 1.976(8)
Ga7 F6 2.003(5)
Ga7 O22 2.048(7)
Ga8 O31 1.936(9)
Ga8 F7 1.954(5)
Ga8 O29 1.954(7)
Ga8 F8 1.961(6)
Ga8 O28 1.964(8)
Ga8 O26 1.977(7)
O1 C1 1.311(19)
O2 C1 1.256(19)
O3 C6 1.173(12)
O4 C6 1.335(13)
O5 C11 1.244(14)
O6 C11 1.261(15)
O7 C16 1.222(17)
O8 C16 1.288(17)
O9 C21 1.260(11)
O10 C21 1.260(11)
O11 C26 1.212(17)
O12 C26 1.281(18)
O13 C31 1.311(16)
O14 C31 1.138(15)
O15 C36 1.256(14)
O16 C36 1.235(15)
O17 C41 1.210(13)
O18 C41 1.288(13)
O19 C46 1.253(15)
O20 C46 1.237(15)
O21 C51 1.195(15)
O22 C51 1.190(15)
O23 C56 1.211(12)
O24 C56 1.290(13)
O25 C61 1.261(12)
O26 C61 1.263(12)
O27 C66 1.193(13)
O28 C66 1.329(13)
O29 C71 1.219(17)
O30 C71 1.303(17)
O31 C76 1.19(2)
O32 C76 1.30(2)
C1 C2 1.554(19)
C2 C3 1.44(2)
C2 C5 1.536(18)
C2 C4 1.59(2)
C3 H3A 0.9600
C3 H3B 0.9600
C3 H3C 0.9600
C4 H4A 0.9600
C4 H4B 0.9600
C4 H4C 0.9600
C5 H5A 0.9600
C5 H5B 0.9600
C5 H5C 0.9600
C6 C7 1.472(16)
C6 C7B 1.60(3)
C7 C8 1.439(16)
C7 C10 1.472(16)
C7 C9 1.512(16)
C8 H8A 0.9600
C8 H8B 0.9600
C8 H8C 0.9600
C9 H9A 0.9600
C9 H9B 0.9600
C9 H9C 0.9600
C10 H10A 0.9600
C10 H10B 0.9600
C10 H10C 0.9600
C7B C10B 1.468(18)
C7B C8B 1.499(18)
C7B C9B 1.502(18)
C8B H8BA 0.9600
C8B H8BB 0.9600
C8B H8BC 0.9600
C9B H9BA 0.9600
C9B H9BB 0.9600
C9B H9BC 0.9600
C10B H10D 0.9600
C10B H10E 0.9600
C10B H10F 0.9600
C11 C12 1.595(16)
C12 C15 1.460(15)
C12 C14 1.509(14)
C12 C13 1.555(17)
C13 H13A 0.9600
C13 H13B 0.9600
C13 H13C 0.9600
C14 H14A 0.9600
C14 H14B 0.9600
C14 H14C 0.9600
C15 H15A 0.9600
C15 H15B 0.9600
C15 H15C 0.9600
C16 C17 1.576(17)
C17 C20 1.446(17)
C17 C18 1.489(19)
C17 C19 1.601(18)
C18 H18A 0.9600
C18 H18B 0.9600
C18 H18C 0.9600
C19 H19A 0.9600
C19 H19B 0.9600
C19 H19C 0.9600
C20 H20A 0.9600
C20 H20B 0.9600
C20 H20C 0.9600
C21 C22 1.511(17)
C21 C22B 1.54(4)
C22 C25 1.512(15)
C22 C24 1.514(15)
C22 C23 1.530(16)
C23 H23A 0.9600
C23 H23B 0.9600
C23 H23C 0.9600
C24 H24A 0.9600
C24 H24B 0.9600
C24 H24C 0.9600
C25 H25A 0.9600
C25 H25B 0.9600
C25 H25C 0.9600
C22B C23B 1.510(18)
C22B C24B 1.511(18)
C22B C25B 1.521(18)
C23B H23D 0.9600
C23B H23E 0.9600
C23B H23F 0.9600
C24B H24D 0.9600
C24B H24E 0.9600
C24B H24F 0.9600
C25B H25D 0.9600
C25B H25E 0.9600
C25B H25F 0.9600
C26 C27 1.526(19)
C27 C30 1.423(17)
C27 C29 1.428(17)
C27 C28 1.62(2)
C28 H28A 0.9600
C28 H28B 0.9600
C28 H28C 0.9600
C29 H29A 0.9600
C29 H29B 0.9600
C29 H29C 0.9600
C30 H30A 0.9600
C30 H30B 0.9600
C30 H30C 0.9600
C31 C32 1.576(19)
C32 C33 1.429(17)
C32 C35 1.518(18)
C32 C34 1.549(17)
C33 H33A 0.9600
C33 H33B 0.9600
C33 H33C 0.9600
C34 H34A 0.9600
C34 H34B 0.9600
C34 H34C 0.9600
C35 H35A 0.9600
C35 H35B 0.9600
C35 H35C 0.9600
C36 C37 1.502(17)
C37 C39 1.449(17)
C37 C40 1.465(16)
C37 C38 1.530(17)
C38 H38A 0.9600
C38 H38B 0.9600
C38 H38C 0.9600
C39 H39A 0.9600
C39 H39B 0.9600
C39 H39C 0.9600
C40 H40A 0.9600
C40 H40B 0.9600
C40 H40C 0.9600
C41 C42 1.526(19)
C41 C42B 1.563(18)
C42 C43 1.475(19)
C42 C45 1.523(19)
C42 C44 1.532(19)
C43 H43A 0.9600
C43 H43B 0.9600
C43 H43C 0.9600
C44 H44A 0.9600
C44 H44B 0.9600
C44 H44C 0.9600
C45 H45A 0.9600
C45 H45B 0.9600
C45 H45C 0.9600
C42B C43B 1.437(14)
C42B C45B 1.530(14)
C42B C44B 1.571(14)
C43B H43D 0.9600
C43B H43E 0.9600
C43B H43F 0.9600
C44B H44D 0.9600
C44B H44E 0.9600
C44B H44F 0.9600
C45B H45D 0.9600
C45B H45E 0.9600
C45B H45F 0.9600
C46 C47 1.451(16)
C47 C50 1.468(16)
C47 C49 1.502(16)
C47 C48 1.582(17)
C48 H48A 0.9600
C48 H48B 0.9600
C48 H48C 0.9600
C49 H49A 0.9600
C49 H49B 0.9600
C49 H49C 0.9600
C50 H50A 0.9600
C50 H50B 0.9600
C50 H50C 0.9600
C51 C52 1.649(17)
C52 C53 1.437(16)
C52 C54 1.442(16)
C52 C55 1.551(15)
C53 H53A 0.9600
C53 H53B 0.9600
C53 H53C 0.9600
C54 H54A 0.9600
C54 H54B 0.9600
C54 H54C 0.9600
C55 H55A 0.9600
C55 H55B 0.9600
C55 H55C 0.9600
C56 C57 1.487(15)
C56 C57B 1.53(5)
C57 C60 1.471(15)
C57 C58 1.476(15)
C57 C59 1.502(15)
C58 H58A 0.9600
C58 H58B 0.9600
C58 H58C 0.9600
C59 H59A 0.9600
C59 H59B 0.9600
C59 H59C 0.9600
C60 H60A 0.9600
C60 H60B 0.9600
C60 H60C 0.9600
C57B C59B 1.490(19)
C57B C58B 1.499(19)
C57B C60B 1.521(19)
C58B H58D 0.9600
C58B H58E 0.9600
C58B H58F 0.9600
C59B H59D 0.9600
C59B H59E 0.9600
C59B H59F 0.9600
C60B H60D 0.9600
C60B H60E 0.9600
C60B H60F 0.9600
C61 C62 1.493(17)
C61 C62B 1.54(3)
C62 C64 1.477(17)
C62 C65 1.483(17)
C62 C63 1.516(17)
C63 H63A 0.9600
C63 H63B 0.9600
C63 H63C 0.9600
C64 H64A 0.9600
C64 H64B 0.9600
C64 H64C 0.9600
C65 H65A 0.9600
C65 H65B 0.9600
C65 H65C 0.9600
C62B C65B 1.509(17)
C62B C64B 1.528(17)
C62B C63B 1.531(17)
C63B H63D 0.9600
C63B H63E 0.9600
C63B H63F 0.9600
C64B H64D 0.9600
C64B H64E 0.9600
C64B H64F 0.9600
C65B H65D 0.9600
C65B H65E 0.9600
C65B H65F 0.9600
C66 C67 1.489(16)
C66 C67B 1.55(3)
C67 C69 1.501(16)
C67 C68 1.507(16)
C67 C70 1.517(16)
C68 H68A 0.9600
C68 H68B 0.9600
C68 H68C 0.9600
C69 H69A 0.9600
C69 H69B 0.9600
C69 H69C 0.9600
C70 H70A 0.9600
C70 H70B 0.9600
C70 H70C 0.9600
C67B C69B 1.490(18)
C67B C68B 1.510(18)
C67B C70B 1.535(18)
C68B H68D 0.9600
C68B H68E 0.9600
C68B H68F 0.9600
C69B H69D 0.9600
C69B H69E 0.9600
C69B H69F 0.9600
C70B H70D 0.9600
C70B H70E 0.9600
C70B H70F 0.9600
C71 C72 1.537(17)
C72 C75 1.495(18)
C72 C73 1.530(18)
C72 C74 1.547(18)
C73 H73A 0.9600
C73 H73B 0.9600
C73 H73C 0.9600
C74 H74A 0.9600
C74 H74B 0.9600
C74 H74C 0.9600
C75 H75A 0.9600
C75 H75B 0.9600
C75 H75C 0.9600
C76 C77 1.45(2)
C77 C80 1.39(2)
C77 C79 1.51(2)
C77 C78 1.53(2)
C78 H78A 0.9600
C78 H78B 0.9600
C78 H78C 0.9600
C79 H79A 0.9600
C79 H79B 0.9600
C79 H79C 0.9600
C80 H80A 0.9600
C80 H80B 0.9600
C80 H80C 0.9600
C4A N1A 1.386(15)
C4A C5A 1.427(16)
C4A H4A1 0.9700
C4A H4A2 0.9700
C5A C6A 1.458(15)
C5A H5A1 0.9700
C5A H5A2 0.9700
C6A H6AA 0.9600
C6A H6AB 0.9600
C6A H6AC 0.9600
N1A C1A 1.391(16)
N1A H1A1 0.9000
N1A H1A2 0.9000
C1A C2A 1.471(16)
C1A H1A3 0.9700
C1A H1A4 0.9700
C2A C3A 1.372(16)
C2A H2A1 0.9700
C2A H2A2 0.9700
C3A H3AA 0.9600
C3A H3AB 0.9600
C3A H3AC 0.9600
C4B N1B 1.314(18)
C4B C5B 1.437(19)
C4B H4B1 0.9700
C4B H4B2 0.9700
C1B N1B 1.376(19)
C1B C2B 1.457(18)
C1B H1B1 0.9700
C1B H1B2 0.9700
C2B C3B 1.445(19)
C2B H2B1 0.9700
C2B H2B2 0.9700
C6B C5B 1.456(19)
C6B H6BA 0.9600
C6B H6BB 0.9600
C6B H6BC 0.9600
N1B H1B3 0.9000
N1B H1B4 0.9000
C5B H5BA 0.9700
C5B H5BB 0.9700
C3B H3BA 0.9600
C3B H3BB 0.9600
C3B H3BC 0.9600

loop_
_geom_torsion_atom_site_label_1
_geom_torsion_atom_site_label_2
_geom_torsion_atom_site_label_3
_geom_torsion_atom_site_label_4
_geom_torsion
O32 Ga1 F1 Ga2 58(6)
F8 Ga1 F1 Ga2 130.0(3)
O30 Ga1 F1 Ga2 -137.8(4)
O1 Ga1 F1 Ga2 42.6(4)
O3 Ga1 F1 Ga2 -48.7(4)
F2 Ga2 F1 Ga1 -147.8(3)
O7 Ga2 F1 Ga1 -134(70)
O5 Ga2 F1 Ga1 120.5(4)
O4 Ga2 F1 Ga1 32.9(4)
O2 Ga2 F1 Ga1 -59.0(4)
O7 Ga2 F2 Ga3 52.2(4)
F1 Ga2 F2 Ga3 -127.9(3)
O5 Ga2 F2 Ga3 -39.4(4)
O4 Ga2 F2 Ga3 41(5)
O2 Ga2 F2 Ga3 141.5(4)
F3 Ga3 F2 Ga2 144.0(3)
O9 Ga3 F2 Ga2 142(6)
O11 Ga3 F2 Ga2 -122.6(3)
O8 Ga3 F2 Ga2 -36.0(4)
O6 Ga3 F2 Ga2 55.3(3)
O9 Ga3 F3 Ga4 -54.0(4)
O11 Ga3 F3 Ga4 38.7(4)
O8 Ga3 F3 Ga4 -54(12)
F2 Ga3 F3 Ga4 126.1(3)
O6 Ga3 F3 Ga4 -142.3(4)
F4 Ga4 F3 Ga3 -144.1(3)
O10 Ga4 F3 Ga3 34.8(4)
O15 Ga4 F3 Ga3 165(8)
O13 Ga4 F3 Ga3 123.8(4)
O12 Ga4 F3 Ga3 -55.2(4)
O10 Ga4 F4 Ga5 -166(11)
O15 Ga4 F4 Ga5 51.8(4)
F3 Ga4 F4 Ga5 -126.7(3)
O13 Ga4 F4 Ga5 -38.8(4)
O12 Ga4 F4 Ga5 143.1(4)
F5 Ga5 F4 Ga4 143.1(3)
O19 Ga5 F4 Ga4 166(8)
O17 Ga5 F4 Ga4 -125.3(4)
O16 Ga5 F4 Ga4 -37.7(4)
O14 Ga5 F4 Ga4 54.9(4)
F6 Ga6 F5 Ga5 -144.0(4)
O23 Ga6 F5 Ga5 -52(23)
O20 Ga6 F5 Ga5 32.7(4)
O18 Ga6 F5 Ga5 -57.4(4)
O21 Ga6 F5 Ga5 123.4(4)
O19 Ga5 F5 Ga6 -51.4(4)
F4 Ga5 F5 Ga6 127.7(4)
O17 Ga5 F5 Ga6 39.8(4)
O16 Ga5 F5 Ga6 79(18)
O14 Ga5 F5 Ga6 -141.2(4)
F5 Ga6 F6 Ga7 -130.8(3)
O23 Ga6 F6 Ga7 50.0(4)
O20 Ga6 F6 Ga7 148(5)
O18 Ga6 F6 Ga7 139.2(4)
O21 Ga6 F6 Ga7 -42.9(3)
F7 Ga7 F6 Ga6 144.5(3)
O27 Ga7 F6 Ga6 -174(100)
O24 Ga7 F6 Ga6 -33.4(4)
O25 Ga7 F6 Ga6 -121.6(4)
O22 Ga7 F6 Ga6 56.1(3)
O27 Ga7 F7 Ga8 -51.9(4)
O24 Ga7 F7 Ga8 -130(8)
O25 Ga7 F7 Ga8 38.2(4)
F6 Ga7 F7 Ga8 127.0(3)
O22 Ga7 F7 Ga8 -143.5(4)
O31 Ga8 F7 Ga7 -178(100)
O29 Ga8 F7 Ga7 127.2(4)
F8 Ga8 F7 Ga7 -140.0(3)
O28 Ga8 F7 Ga7 39.9(4)
O26 Ga8 F7 Ga7 -52.2(4)
O32 Ga1 F8 Ga8 -40.3(4)
F1 Ga1 F8 Ga8 142.6(3)
O30 Ga1 F8 Ga8 53.5(4)
O1 Ga1 F8 Ga8 -127.2(3)
O3 Ga1 F8 Ga8 163(5)
O31 Ga8 F8 Ga1 52.7(4)
F7 Ga8 F8 Ga1 -125.0(3)
O29 Ga8 F8 Ga1 -36.4(4)
O28 Ga8 F8 Ga1 60(10)
O26 Ga8 F8 Ga1 142.1(4)
O32 Ga1 O1 C1 -175.5(14)
F1 Ga1 O1 C1 3.7(14)
F8 Ga1 O1 C1 -82.7(14)
O30 Ga1 O1 C1 -28(25)
O3 Ga1 O1 C1 93.7(14)
F2 Ga2 O2 C1 130.9(13)
O7 Ga2 O2 C1 -138.3(13)
F1 Ga2 O2 C1 42.1(13)
O5 Ga2 O2 C1 13(19)
O4 Ga2 O2 C1 -52.8(13)
O32 Ga1 O3 C6 -133.2(13)
F1 Ga1 O3 C6 44.0(13)
F8 Ga1 O3 C6 24(5)
O30 Ga1 O3 C6 133.2(13)
O1 Ga1 O3 C6 -46.2(13)
F2 Ga2 O4 C6 -158(4)
O7 Ga2 O4 C6 -169.5(10)
F1 Ga2 O4 C6 10.6(10)
O5 Ga2 O4 C6 -77.7(10)
O2 Ga2 O4 C6 101.3(10)
F2 Ga2 O5 C11 -3.8(12)
O7 Ga2 O5 C11 -94.6(12)
F1 Ga2 O5 C11 84.9(12)
O4 Ga2 O5 C11 179.9(12)
O2 Ga2 O5 C11 114(18)
F3 Ga3 O6 C11 -128.4(9)
O9 Ga3 O6 C11 141.5(10)
O11 Ga3 O6 C11 26(8)
O8 Ga3 O6 C11 53.3(9)
F2 Ga3 O6 C11 -41.4(9)
F2 Ga2 O7 C16 -44.3(12)
F1 Ga2 O7 C16 -58(41)
O5 Ga2 O7 C16 47.3(12)
O4 Ga2 O7 C16 134.9(12)
O2 Ga2 O7 C16 -133.2(12)
F3 Ga3 O8 C16 175(100)
O9 Ga3 O8 C16 174.8(12)
O11 Ga3 O8 C16 82.0(12)
F2 Ga3 O8 C16 -5.3(12)
O6 Ga3 O8 C16 -97.0(12)
F3 Ga3 O9 C21 49.8(10)
O11 Ga3 O9 C21 -43.5(10)
O8 Ga3 O9 C21 -130.2(10)
F2 Ga3 O9 C21 52(6)
O6 Ga3 O9 C21 138.5(10)
F4 Ga4 O10 C21 51(12)
O15 Ga4 O10 C21 -166.4(11)
F3 Ga4 O10 C21 12.0(11)
O13 Ga4 O10 C21 -76.0(11)
O12 Ga4 O10 C21 102.2(11)
F3 Ga3 O11 C26 8.1(15)
O9 Ga3 O11 C26 98.3(15)
O8 Ga3 O11 C26 -173.6(15)
F2 Ga3 O11 C26 -78.8(15)
O6 Ga3 O11 C26 -146(8)
F4 Ga4 O12 C26 128.1(12)
O10 Ga4 O12 C26 -50.5(13)
O15 Ga4 O12 C26 -139.6(12)
F3 Ga4 O12 C26 41.7(12)
O13 Ga4 O12 C26 13(10)
F4 Ga4 O13 C31 -1.7(13)
O10 Ga4 O13 C31 176.9(13)
O15 Ga4 O13 C31 -94.1(12)
F3 Ga4 O13 C31 84.6(12)
O12 Ga4 O13 C31 113(9)
F5 Ga5 O14 C31 -133.0(12)
O19 Ga5 O14 C31 135.8(12)
F4 Ga5 O14 C31 -46.4(12)
O17 Ga5 O14 C31 -57(20)
O16 Ga5 O14 C31 46.3(12)
F4 Ga4 O15 C36 -41.9(12)
O10 Ga4 O15 C36 139.1(12)
F3 Ga4 O15 C36 8(9)
O13 Ga4 O15 C36 50.0(12)
O12 Ga4 O15 C36 -130.9(12)
F5 Ga5 O16 C36 47(18)
O19 Ga5 O16 C36 177.3(15)
F4 Ga5 O16 C36 -1.8(14)
O17 Ga5 O16 C36 86.1(14)
O14 Ga5 O16 C36 -92.9(14)
F5 Ga5 O17 C41 2.2(11)
O19 Ga5 O17 C41 93.4(11)
F4 Ga5 O17 C41 -84.3(11)
O16 Ga5 O17 C41 -177.1(11)
O14 Ga5 O17 C41 -74(19)
F6 Ga6 O18 C41 137.2(9)
F5 Ga6 O18 C41 49.6(9)
O23 Ga6 O18 C41 -130.4(10)
O20 Ga6 O18 C41 -42.2(10)
O21 Ga6 O18 C41 70(9)
F5 Ga5 O19 C46 46.2(12)
F4 Ga5 O19 C46 24(8)
O17 Ga5 O19 C46 -45.3(12)
O16 Ga5 O19 C46 -133.0(13)
O14 Ga5 O19 C46 134.4(12)
F6 Ga6 O20 C46 96(6)
F5 Ga6 O20 C46 15.4(16)
O23 Ga6 O20 C46 -165.4(16)
O18 Ga6 O20 C46 105.3(16)
O21 Ga6 O20 C46 -72.6(16)
F6 Ga6 O21 C51 5.6(13)
F5 Ga6 O21 C51 93.2(13)
O23 Ga6 O21 C51 -86.9(13)
O20 Ga6 O21 C51 -175.1(13)
O18 Ga6 O21 C51 73(9)
F7 Ga7 O22 C51 -130.5(11)
O27 Ga7 O22 C51 137.6(11)
O24 Ga7 O22 C51 50.0(11)
O25 Ga7 O22 C51 11(7)
F6 Ga7 O22 C51 -43.6(11)
F6 Ga6 O23 C56 -44.6(12)
F5 Ga6 O23 C56 -136(22)
O20 Ga6 O23 C56 138.6(12)
O18 Ga6 O23 C56 -131.2(12)
O21 Ga6 O23 C56 48.0(12)
F7 Ga7 O24 C56 -113(8)
O27 Ga7 O24 C56 169.0(12)
O25 Ga7 O24 C56 78.9(12)
F6 Ga7 O24 C56 -10.0(12)
O22 Ga7 O24 C56 -99.3(12)
F7 Ga7 O25 C61 -0.4(11)
O27 Ga7 O25 C61 91.6(11)
O24 Ga7 O25 C61 179.2(11)
F6 Ga7 O25 C61 -87.2(11)
O22 Ga7 O25 C61 -141(6)
O31 Ga8 O26 C61 -141.7(10)
F7 Ga8 O26 C61 41.3(10)
O29 Ga8 O26 C61 -118(11)
F8 Ga8 O26 C61 128.9(10)
O28 Ga8 O26 C61 -52.8(10)
F7 Ga7 O27 C66 38.3(13)
O24 Ga7 O27 C66 -143.8(14)
O25 Ga7 O27 C66 -55.5(13)
F6 Ga7 O27 C66 -3(15)
O22 Ga7 O27 C66 126.7(13)
O31 Ga8 O28 C66 -177.9(10)
F7 Ga8 O28 C66 -0.2(10)
O29 Ga8 O28 C66 -88.8(10)
F8 Ga8 O28 C66 175(100)
O26 Ga8 O28 C66 92.8(10)
O31 Ga8 O29 C71 -94.2(13)
F7 Ga8 O29 C71 82.8(13)
F8 Ga8 O29 C71 -4.8(14)
O28 Ga8 O29 C71 176.9(14)
O26 Ga8 O29 C71 -118(11)
O32 Ga1 O30 C71 46.6(11)
F1 Ga1 O30 C71 -132.6(11)
F8 Ga1 O30 C71 -46.2(11)
O1 Ga1 O30 C71 -101(24)
O3 Ga1 O30 C71 137.4(11)
F7 Ga8 O31 C76 -3(6)
O29 Ga8 O31 C76 51.7(18)
F8 Ga8 O31 C76 -41.1(18)
O28 Ga8 O31 C76 139.1(18)
O26 Ga8 O31 C76 -129.0(18)
F1 Ga1 O32 C76 72(6)
F8 Ga1 O32 C76 -0.5(15)
O30 Ga1 O32 C76 -92.8(15)
O1 Ga1 O32 C76 86.8(15)
O3 Ga1 O32 C76 178.0(16)
Ga2 O2 C1 O1 -9(2)
Ga2 O2 C1 C2 160.8(9)
Ga1 O1 C1 O2 -22(3)
Ga1 O1 C1 C2 168.6(9)
O2 C1 C2 C3 8(2)
O1 C1 C2 C3 178.6(14)
O2 C1 C2 C5 -122.6(16)
O1 C1 C2 C5 48(2)
O2 C1 C2 C4 124.6(16)
O1 C1 C2 C4 -64.7(17)
Ga1 O3 C6 O4 -11(2)
Ga1 O3 C6 C7 167.8(9)
Ga1 O3 C6 C7B 162.0(11)
Ga2 O4 C6 O3 -24.1(18)
Ga2 O4 C6 C7 156.6(9)
Ga2 O4 C6 C7B 161.3(9)
O3 C6 C7 C8 173.5(12)
O4 C6 C7 C8 -7.2(17)
C7B C6 C7 C8 -31(5)
O3 C6 C7 C10 -62.3(16)
O4 C6 C7 C10 117.0(13)
C7B C6 C7 C10 94(5)
O3 C6 C7 C9 54.4(16)
O4 C6 C7 C9 -126.3(12)
C7B C6 C7 C9 -150(6)
O3 C6 C7B C10B -113.7(16)
O4 C6 C7B C10B 60.4(15)
C7 C6 C7B C10B -141(6)
O3 C6 C7B C8B 124.6(16)
O4 C6 C7B C8B -61.3(15)
C7 C6 C7B C8B 97(6)
O3 C6 C7B C9B 7.0(19)
O4 C6 C7B C9B -179.0(13)
C7 C6 C7B C9B -20(5)
Ga2 O5 C11 O6 20(2)
Ga2 O5 C11 C12 -169.9(7)
Ga3 O6 C11 O5 10.0(19)
Ga3 O6 C11 C12 -160.0(7)
O5 C11 C12 C15 174.8(11)
O6 C11 C12 C15 -14.0(15)
O5 C11 C12 C14 -61.6(15)
O6 C11 C12 C14 109.6(12)
O5 C11 C12 C13 51.1(13)
O6 C11 C12 C13 -137.7(11)
Ga2 O7 C16 O8 13(2)
Ga2 O7 C16 C17 -156.9(9)
Ga3 O8 C16 O7 19(2)
Ga3 O8 C16 C17 -170.2(8)
O7 C16 C17 C20 -134.2(15)
O8 C16 C17 C20 54.0(19)
O7 C16 C17 C18 -3(2)
O8 C16 C17 C18 -174.9(12)
O7 C16 C17 C19 111.9(16)
O8 C16 C17 C19 -59.9(15)
Ga4 O10 C21 O9 -23.5(17)
Ga4 O10 C21 C22 153.3(9)
Ga4 O10 C21 C22B 156.6(10)
Ga3 O9 C21 O10 -17.0(16)
Ga3 O9 C21 C22 166.3(8)
Ga3 O9 C21 C22B 163.0(9)
O10 C21 C22 C25 118.0(12)
O9 C21 C22 C25 -65.1(14)
C22B C21 C22 C25 8(20)
O10 C21 C22 C24 -3.7(15)
O9 C21 C22 C24 173.1(10)
C22B C21 C22 C24 -114(21)
O10 C21 C22 C23 -122.4(11)
O9 C21 C22 C23 54.5(13)
C22B C21 C22 C23 128(21)
O10 C21 C22B C23B -96.0(14)
O9 C21 C22B C23B 84.0(14)
C22 C21 C22B C23B -24(20)
O10 C21 C22B C24B 24.4(16)
O9 C21 C22B C24B -155.6(12)
C22 C21 C22B C24B 96(21)
O10 C21 C22B C25B 144.6(12)
O9 C21 C22B C25B -35.3(16)
C22 C21 C22B C25B -144(21)
Ga3 O11 C26 O12 -26(3)
Ga3 O11 C26 C27 168.1(10)
Ga4 O12 C26 O11 -8(3)
Ga4 O12 C26 C27 159.5(9)
O11 C26 C27 C30 -170.1(17)
O12 C26 C27 C30 21(2)
O11 C26 C27 C29 38(2)
O12 C26 C27 C29 -130.3(16)
O11 C26 C27 C28 -63.4(19)
O12 C26 C27 C28 128.2(14)
Ga5 O14 C31 O13 17(2)
Ga5 O14 C31 C32 -168.1(9)
Ga4 O13 C31 O14 15(2)
Ga4 O13 C31 C32 -161.1(8)
O14 C31 C32 C33 3(2)
O13 C31 C32 C33 178.7(12)
O14 C31 C32 C35 -118.7(16)
O13 C31 C32 C35 57.3(16)
O14 C31 C32 C34 123.8(16)
O13 C31 C32 C34 -60.3(14)
Ga5 O16 C36 O15 16(2)
Ga5 O16 C36 C37 -166.8(9)
Ga4 O15 C36 O16 12(2)
Ga4 O15 C36 C37 -164.6(9)
O16 C36 C37 C39 -118.6(14)
O15 C36 C37 C39 58.5(17)
O16 C36 C37 C40 4(2)
O15 C36 C37 C40 -179.2(13)
O16 C36 C37 C38 129.6(13)
O15 C36 C37 C38 -53.3(17)
Ga5 O17 C41 O18 -12(2)
Ga5 O17 C41 C42 -175.5(17)
Ga5 O17 C41 C42B 171.7(7)
Ga6 O18 C41 O17 -21.6(18)
Ga6 O18 C41 C42 146.2(13)
Ga6 O18 C41 C42B 154.7(7)
O17 C41 C42 C43 -159(2)
O18 C41 C42 C43 35(2)
C42B C41 C42 C43 -123(4)
O17 C41 C42 C45 -36(3)
O18 C41 C42 C45 157.0(18)
C42B C41 C42 C45 -1(4)
O17 C41 C42 C44 80(2)
O18 C41 C42 C44 -86.4(19)
C42B C41 C42 C44 116(4)
O17 C41 C42B C43B -154.4(11)
O18 C41 C42B C43B 28.9(14)
C42 C41 C42B C43B 54(4)
O17 C41 C42B C45B -28.5(13)
O18 C41 C42B C45B 154.8(10)
C42 C41 C42B C45B 180(4)
O17 C41 C42B C44B 84.8(12)
O18 C41 C42B C44B -92.0(12)
C42 C41 C42B C44B -67(4)
Ga6 O20 C46 O19 -28(2)
Ga6 O20 C46 C47 156.9(10)
Ga5 O19 C46 O20 -13(2)
Ga5 O19 C46 C47 162.1(9)
O20 C46 C47 C50 178.6(13)
O19 C46 C47 C50 3(2)
O20 C46 C47 C49 53.6(19)
O19 C46 C47 C49 -121.9(14)
O20 C46 C47 C48 -58.5(17)
O19 C46 C47 C48 125.9(14)
Ga7 O22 C51 O21 18(2)
Ga7 O22 C51 C52 -170.5(7)
Ga6 O21 C51 O22 7(3)
Ga6 O21 C51 C52 -164.2(7)
O22 C51 C52 C53 8.5(17)
O21 C51 C52 C53 -178.1(12)
O22 C51 C52 C54 -114.5(13)
O21 C51 C52 C54 58.8(14)
O22 C51 C52 C55 129.3(12)
O21 C51 C52 C55 -57.4(15)
Ga6 O23 C56 O24 11(2)
Ga6 O23 C56 C57 -159.5(8)
Ga6 O23 C56 C57B -166.8(12)
Ga7 O24 C56 O23 24(2)
Ga7 O24 C56 C57 -165.2(8)
Ga7 O24 C56 C57B -158.4(13)
O23 C56 C57 C60 -56.2(15)
O24 C56 C57 C60 132.8(12)
C57B C56 C57 C60 -13(7)
O23 C56 C57 C58 65.2(15)
O24 C56 C57 C58 -105.8(13)
C57B C56 C57 C58 109(7)
O23 C56 C57 C59 -175.5(12)
O24 C56 C57 C59 13.5(15)
C57B C56 C57 C59 -132(7)
O23 C56 C57B C59B 132.7(18)
O24 C56 C57B C59B -45(2)
C57 C56 C57B C59B -7(7)
O23 C56 C57B C58B 11(2)
O24 C56 C57B C58B -166.9(18)
C57 C56 C57B C58B -129(8)
O23 C56 C57B C60B -107.9(19)
O24 C56 C57B C60B 74(2)
C57 C56 C57B C60B 112(7)
Ga8 O26 C61 O25 -13.5(17)
Ga8 O26 C61 C62 161.0(9)
Ga8 O26 C61 C62B 162.5(8)
Ga7 O25 C61 O26 -13.2(19)
Ga7 O25 C61 C62 171.9(9)
Ga7 O25 C61 C62B 171.2(9)
O26 C61 C62 C64 16.6(17)
O25 C61 C62 C64 -168.2(12)
C62B C61 C62 C64 9(5)
O26 C61 C62 C65 138.7(12)
O25 C61 C62 C65 -46.1(15)
C62B C61 C62 C65 131(6)
O26 C61 C62 C63 -102.9(13)
O25 C61 C62 C63 72.3(14)
C62B C61 C62 C63 -111(6)
O26 C61 C62B C65B 102.7(13)
O25 C61 C62B C65B -81.1(15)
C62 C61 C62B C65B -84(6)
O26 C61 C62B C64B -17.9(14)
O25 C61 C62B C64B 158.3(12)
C62 C61 C62B C64B 155(6)
O26 C61 C62B C63B -137.1(11)
O25 C61 C62B C63B 39.0(16)
C62 C61 C62B C63B 36(5)
Ga7 O27 C66 O28 -7(2)
Ga7 O27 C66 C67 170.7(9)
Ga7 O27 C66 C67B 155.9(11)
Ga8 O28 C66 O27 -18(2)
Ga8 O28 C66 C67 164.8(8)
Ga8 O28 C66 C67B 179.0(9)
O27 C66 C67 C69 -66.8(16)
O28 C66 C67 C69 110.9(13)
C67B C66 C67 C69 24(4)
O27 C66 C67 C68 54.0(16)
O28 C66 C67 C68 -128.3(12)
C67B C66 C67 C68 145(5)
O27 C66 C67 C70 173.2(13)
O28 C66 C67 C70 -9.1(15)
C67B C66 C67 C70 -96(5)
O27 C66 C67B C69B -104.6(16)
O28 C66 C67B C69B 60.1(16)
C67 C66 C67B C69B 159(5)
O27 C66 C67B C68B 17.4(18)
O28 C66 C67B C68B -177.8(13)
C67 C66 C67B C68B -78(5)
O27 C66 C67B C70B 135.3(15)
O28 C66 C67B C70B -60.0(15)
C67 C66 C67B C70B 39(4)
Ga8 O29 C71 O30 16(2)
Ga8 O29 C71 C72 -168.5(8)
Ga1 O30 C71 O29 17(2)
Ga1 O30 C71 C72 -158.5(8)
O29 C71 C72 C75 154.8(14)
O30 C71 C72 C75 -29.5(18)
O29 C71 C72 C73 33.4(19)
O30 C71 C72 C73 -150.9(13)
O29 C71 C72 C74 -89.9(16)
O30 C71 C72 C74 85.8(15)
Ga8 O31 C76 O32 10(3)
Ga8 O31 C76 C77 -159.0(12)
Ga1 O32 C76 O31 18(3)
Ga1 O32 C76 C77 -172.2(11)
O31 C76 C77 C80 -143(2)
O32 C76 C77 C80 47(3)
O31 C76 C77 C79 -19(3)
O32 C76 C77 C79 171.3(16)
O31 C76 C77 C78 94(2)
O32 C76 C77 C78 -76(2)
N1A C4A C5A C6A 176(3)
C5A C4A N1A C1A 176(2)
C4A N1A C1A C2A 173(3)
N1A C1A C2A C3A 159(2)
N1B C1B C2B C3B 133(3)
C5B C4B N1B C1B 113(4)
C2B C1B N1B C4B 109(3)
N1B C4B C5B C6B 175(3)
